data_7114767
loop_
_publ_author_name
'M\"uller, Achim'
'Das, Samar K.'
'B\"ogge, Hartmut'
'Schmidtmann, Marc'
'Botar, Alexandru'
'Patrut, Adrian'

_publ_section_title
;
 Generation of cluster capsules (Ih) from decomposition products of a
 smaller cluster (Keggin-Td) while surviving ones get encapsulated:
 species with core--shell topology formed by a fundamental symmetry-driven
 reaction
;
_journal_issue 7
_journal_name_full 'Chemical Communications'
_journal_page_first 657
_journal_paper_doi 10.1039/b009518b
_journal_year 2001
_chemical_formula_sum 'C30 H365 Fe30 Mo84 O482 P'
_chemical_formula_weight 18205.65
_chemical_name_systematic
; 
? 
;
_space_group_IT_number 64
_symmetry_cell_setting orthorhombic
_symmetry_space_group_name_Hall '-C 2ac 2'
_symmetry_space_group_name_H-M 'C m c a'
_atom_sites_solution_primary direct
_atom_sites_solution_secondary difmap
_audit_creation_method SHELXL-97
_cell_angle_alpha 90.00
_cell_angle_beta 90.00
_cell_angle_gamma 90.00
_cell_formula_units_Z 4
_cell_length_a 36.8470(15)
_cell_length_b 34.9365(15)
_cell_length_c 34.8592(15)
_cell_measurement_reflns_used 5052
_cell_measurement_temperature 183(2)
_cell_measurement_theta_max 21.56
_cell_measurement_theta_min 2.17
_cell_volume 44874(3)
_computing_cell_refinement 'Bruker AXS SAINT'
_computing_data_collection 'Bruker AXS SMART'
_computing_data_reduction 'Bruker AXS SAINT'
_computing_molecular_graphics 'Crystal Impact: DIAMOND; Bruker AXS: SHELXTL'
_computing_publication_material 'SHELXL-97 (Sheldrick, 1997)'
_computing_structure_refinement 'SHELXL-97 (Sheldrick, 1997)'
_computing_structure_solution 'SHELXS-97 (Sheldrick, 1997)'
_diffrn_ambient_temperature 183(2)
_diffrn_measured_fraction_theta_full 0.999
_diffrn_measured_fraction_theta_max 0.999
_diffrn_measurement_device_type 'Bruker AXS SMART'
_diffrn_measurement_method omega-scan
_diffrn_radiation_monochromator graphite
_diffrn_radiation_source 'fine-focus sealed tube'
_diffrn_radiation_type MoK\a
_diffrn_radiation_wavelength 0.71073
_diffrn_reflns_av_R_equivalents 0.1554
_diffrn_reflns_av_sigmaI/netI 0.1196
_diffrn_reflns_limit_h_max 43
_diffrn_reflns_limit_h_min -31
_diffrn_reflns_limit_k_max 41
_diffrn_reflns_limit_k_min -39
_diffrn_reflns_limit_l_max 41
_diffrn_reflns_limit_l_min -41
_diffrn_reflns_number 113792
_diffrn_reflns_theta_full 25.00
_diffrn_reflns_theta_max 25.00
_diffrn_reflns_theta_min 1.71
_diffrn_standards_decay_% 0
_exptl_absorpt_coefficient_mu 3.328
_exptl_absorpt_correction_T_max 0.9364
_exptl_absorpt_correction_T_min 0.5280
_exptl_absorpt_correction_type multi-scan
_exptl_crystal_colour yellow
_exptl_crystal_density_diffrn 2.695
_exptl_crystal_density_method 'not measured'
_exptl_crystal_description plate
_exptl_crystal_F_000 34896
_exptl_crystal_size_max 0.22
_exptl_crystal_size_mid 0.12
_exptl_crystal_size_min 0.02
_refine_diff_density_max 2.894
_refine_diff_density_min -3.101
_refine_diff_density_rms 0.251
_refine_ls_extinction_method none
_refine_ls_goodness_of_fit_ref 1.022
_refine_ls_matrix_type full
_refine_ls_number_parameters 1481
_refine_ls_number_reflns 20083
_refine_ls_number_restraints 60
_refine_ls_restrained_S_all 1.021
_refine_ls_R_factor_all 0.1588
_refine_ls_R_factor_gt 0.0731
_refine_ls_shift/su_max 0.001
_refine_ls_shift/su_mean 0.000
_refine_ls_structure_factor_coef Fsqd
_refine_ls_weighting_details 'calc w==1/[\s^2^(Fo^2^)+(0.0800P)^2^+2500.0000P] where P==(Fo^2^+2Fc^2^)/3'
_refine_ls_weighting_scheme calc
_refine_ls_wR_factor_gt 0.1690
_refine_ls_wR_factor_ref 0.2235
_reflns_number_gt 10583
_reflns_number_total 20083
_reflns_threshold_expression >2sigma(I)
_cod_data_source_file b009518b.txt
_cod_data_source_block oxibal
_cod_depositor_comments
;
The following automatic conversions were performed:
'_atom_site_symetry_multiplicity' tag replaced with
'_atom_site_symmetry_multiplicity'.

Automatic conversion script
Id: cif_correct_tags 1440 2010-10-19 06:21:57Z saulius 
;
_cod_original_sg_symbol_H-M Cmca
_cod_database_code 7114767

loop_
_symmetry_equiv_pos_as_xyz
'x, y, z'
'-x, -y+1/2, z+1/2'
'-x, y+1/2, -z+1/2'
'x, -y, -z'
'x+1/2, y+1/2, z'
'-x+1/2, -y+1, z+1/2'
'-x+1/2, y+1, -z+1/2'
'x+1/2, -y+1/2, -z'
'-x, -y, -z'
'x, y-1/2, -z-1/2'
'x, -y-1/2, z-1/2'
'-x, y, z'
'-x+1/2, -y+1/2, -z'
'x+1/2, y, -z-1/2'
'x+1/2, -y, z-1/2'
'-x+1/2, y+1/2, z'

loop_
_atom_site_label
_atom_site_type_symbol
_atom_site_fract_x
_atom_site_fract_y
_atom_site_fract_z
_atom_site_U_iso_or_equiv
_atom_site_adp_type
_atom_site_occupancy
_atom_site_symmetry_multiplicity
_atom_site_calc_flag
_atom_site_refinement_flags
M1A Mo 0.26168(6) 0.60917(5) 0.10903(5) 0.0264(7) Uani 0.879(7) 1 d P
M1B Mo 0.2818(5) 0.5994(4) 0.0985(4) 0.025(5) Uiso 0.121(7) 1 d P
M2A Mo 0.24133(16) 0.51641(10) 0.09534(7) 0.0284(12) Uani 0.830(17) 1 d P
M2B Mo 0.2262(6) 0.5241(4) 0.1012(4) 0.024(4) Uiso 0.170(17) 1 d P
M3 Mo 0.28062(4) 0.56228(4) 0.18855(4) 0.0285(4) Uani 1 1 d .
M4A Mo 0.3152(6) 0.6635(4) 0.1612(3) 0.029(3) Uani 0.58(5) 1 d P
M4B Mo 0.3296(7) 0.6553(5) 0.1548(4) 0.025(3) Uani 0.42(5) 1 d P
M5A Mo 0.2826(5) 0.6862(2) 0.0593(3) 0.026(2) Uani 0.68(5) 1 d P
M5B Mo 0.2965(11) 0.6786(7) 0.0520(6) 0.032(5) Uani 0.32(5) 1 d P
M6A Mo 0.22752(13) 0.59962(7) 0.02187(7) 0.0278(10) Uani 0.859(15) 1 d P
M6B Mo 0.2436(7) 0.5937(4) 0.0149(5) 0.030(5) Uiso 0.141(15) 1 d P
M7A Mo 0.35250(5) 0.67484(5) -0.18128(5) 0.0259(7) Uani 0.880(6) 1 d P
M7B Mo 0.3653(4) 0.6577(4) -0.1654(4) 0.026(5) Uiso 0.120(6) 1 d P
M8 Mo 0.27914(4) 0.63674(4) -0.14215(4) 0.0299(4) Uani 1 1 d .
M9A Mo 0.3343(2) 0.7218(3) -0.10128(19) 0.0387(19) Uani 0.74(3) 1 d P
M9B Mo 0.3433(3) 0.7100(4) -0.0929(3) 0.020(3) Uiso 0.26(3) 1 d P
M10A Mo 0.4174(3) 0.7384(4) -0.1667(4) 0.029(3) Uani 0.55(4) 1 d P
M10B Mo 0.4255(4) 0.7254(6) -0.1548(6) 0.032(4) Uani 0.45(4) 1 d P
M11A Mo 0.41699(11) 0.65940(11) -0.24509(12) 0.0256(11) Uani 0.837(18) 1 d P
M11B Mo 0.4262(5) 0.6494(5) -0.2336(6) 0.024(4) Uiso 0.163(18) 1 d P
M12A Mo 0.34011(11) 0.58781(14) -0.22012(13) 0.0268(13) Uani 0.749(16) 1 d P
M12B Mo 0.3311(3) 0.5994(3) -0.2314(3) 0.022(2) Uiso 0.251(16) 1 d P
M13A Mo 0.5000 0.56977(7) 0.28857(9) 0.0211(10) Uani 0.786(9) 2 d SP
M13B Mo 0.5000 0.5617(3) 0.2642(4) 0.032(4) Uiso 0.214(9) 2 d SP
M14A Mo 0.44671(15) 0.64139(19) 0.2632(6) 0.026(2) Uani 0.57(4) 1 d P
M14B Mo 0.44923(18) 0.6357(3) 0.2448(8) 0.032(3) Uani 0.43(4) 1 d P
M15A Mo 0.41508(4) 0.54006(5) 0.29058(11) 0.0249(8) Uani 0.889(11) 1 d P
M15B Mo 0.4150(4) 0.5363(4) 0.2705(8) 0.023(5) Uiso 0.111(11) 1 d P
M16A Mo 0.5000 0.4733(3) 0.2910(11) 0.023(4) Uani 0.58(8) 2 d SP
M16B Mo 0.5000 0.4773(5) 0.3078(15) 0.028(5) Uani 0.42(8) 2 d SP
M17A Mo 0.5000 0.78663(13) 0.06456(8) 0.0307(13) Uani 0.759(12) 2 d SP
M17B Mo 0.5000 0.7626(5) 0.0589(3) 0.043(4) Uiso 0.241(12) 2 d SP
M18A Mo 0.5000 0.8012(3) -0.02889(8) 0.0359(17) Uani 0.87(2) 2 d SP
M18B Mo 0.5000 0.7820(14) -0.0326(7) 0.029(7) Uiso 0.13(2) 2 d SP
M19A Mo 0.41507(7) 0.7858(3) 0.03453(7) 0.0449(17) Uani 0.84(2) 1 d P
M19B Mo 0.4159(4) 0.7676(8) 0.0312(4) 0.029(4) Uiso 0.16(2) 1 d P
M20A Mo 0.4467(2) 0.7651(7) 0.1379(2) 0.030(3) Uani 0.63(7) 1 d P
M20B Mo 0.4488(3) 0.7479(18) 0.1330(6) 0.044(7) Uani 0.37(7) 1 d P
Fe1 Fe 0.26872(6) 0.46060(7) 0.17457(6) 0.0277(6) Uani 1 1 d .
Fe2 Fe 0.35796(6) 0.60589(7) 0.23601(7) 0.0285(6) Uani 1 1 d .
Fe3 Fe 0.35851(7) 0.73616(8) 0.10285(7) 0.0366(6) Uani 1 1 d .
Fe4 Fe 0.27097(7) 0.66762(7) -0.04312(6) 0.0336(6) Uani 1 1 d .
Fe5 Fe 0.21273(9) 0.5000 0.0000 0.0282(8) Uani 1 2 d S
Fe6 Fe 0.41302(8) 0.77458(8) -0.06844(7) 0.0383(7) Uani 1 1 d .
Fe7 Fe 0.5000 0.70794(10) -0.21528(9) 0.0321(8) Uani 1 2 d S
Fe8 Fe 0.41154(6) 0.43735(7) 0.28224(6) 0.0264(5) Uani 1 1 d .
Fe9 Fe 0.5000 0.71292(10) 0.20966(10) 0.0349(9) Uani 1 2 d S
O1 O 0.2610(3) 0.6319(3) 0.0560(3) 0.034(3) Uani 1 1 d .
O2 O 0.2598(3) 0.5574(3) 0.1336(3) 0.032(3) Uani 1 1 d .
O3 O 0.2933(3) 0.6098(3) 0.1563(3) 0.031(3) Uani 1 1 d .
O4 O 0.2387(3) 0.5721(3) 0.0722(3) 0.031(3) Uani 1 1 d .
O5 O 0.2243(3) 0.6283(3) 0.1271(3) 0.034(3) Uani 1 1 d .
O6 O 0.3157(3) 0.5830(3) 0.0839(3) 0.033(3) Uani 1 1 d .
O7 O 0.2929(3) 0.6568(3) 0.1083(3) 0.034(3) Uani 1 1 d .
O8 O 0.2134(3) 0.4997(3) 0.0573(3) 0.030(3) Uani 1 1 d .
O9 O 0.1858(3) 0.5365(4) 0.1228(3) 0.047(3) Uani 1 1 d .
O10 O 0.2838(3) 0.5073(4) 0.0774(3) 0.043(3) Uani 1 1 d .
O11 O 0.2384(3) 0.4826(3) 0.1325(3) 0.035(3) Uani 1 1 d .
O12 O 0.2750(4) 0.5124(4) 0.1952(3) 0.047(3) Uani 1 1 d .
O13 O 0.3318(4) 0.5403(4) 0.1527(4) 0.059(4) Uani 1 1 d .
O14 O 0.3153(3) 0.5751(3) 0.2220(3) 0.033(3) Uani 1 1 d .
O15 O 0.2423(3) 0.5809(3) 0.2081(3) 0.036(3) Uani 1 1 d .
O16 O 0.3394(3) 0.7046(3) 0.1458(3) 0.037(3) Uani 1 1 d .
O17 O 0.3396(3) 0.6475(3) 0.2032(3) 0.036(3) Uani 1 1 d .
O18 O 0.3626(4) 0.6324(4) 0.1302(4) 0.060(4) Uani 1 1 d .
O19 O 0.2770(4) 0.6839(4) 0.1831(4) 0.049(3) Uani 1 1 d .
O20 O 0.3168(3) 0.7201(4) 0.0714(3) 0.044(3) Uani 1 1 d .
O21 O 0.2796(3) 0.6900(3) 0.0079(3) 0.042(3) Uani 1 1 d .
O22 O 0.2445(4) 0.7097(4) 0.0725(3) 0.051(4) Uani 1 1 d .
O23 O 0.3353(4) 0.6498(4) 0.0418(4) 0.062(4) Uani 1 1 d .
O24 O 0.1881(3) 0.6214(4) 0.0361(4) 0.051(4) Uani 1 1 d .
O25 O 0.2405(3) 0.6283(3) -0.0190(3) 0.038(3) Uani 1 1 d .
O26 O 0.2119(4) 0.5560(3) 0.0008(3) 0.046(3) Uani 1 1 d .
O27 O 0.2849(4) 0.5717(4) 0.0085(4) 0.053(4) Uani 1 1 d .
O28 O 0.3191(3) 0.6292(3) -0.1830(3) 0.032(3) Uani 1 1 d .
O29 O 0.3706(3) 0.6377(3) -0.2214(3) 0.031(3) Uani 1 1 d .
O30 O 0.3716(3) 0.7135(3) -0.1434(3) 0.034(3) Uani 1 1 d .
O31 O 0.3288(3) 0.7038(3) -0.2092(3) 0.037(3) Uani 1 1 d .
O32 O 0.4033(3) 0.6898(3) -0.1964(3) 0.033(3) Uani 1 1 d .
O33 O 0.3207(3) 0.6756(3) -0.1340(3) 0.037(3) Uani 1 1 d .
O34 O 0.3853(3) 0.6337(3) -0.1418(3) 0.039(3) Uani 1 1 d .
O35 O 0.2611(3) 0.4093(4) 0.1539(3) 0.045(3) Uani 1 1 d .
O36 O 0.2638(3) 0.6454(3) -0.0943(3) 0.038(3) Uani 1 1 d .
O37 O 0.2524(3) 0.6663(4) -0.1685(3) 0.045(3) Uani 1 1 d .
O38 O 0.3217(4) 0.5981(5) -0.1087(4) 0.069(4) Uani 1 1 d .
O39 O 0.3022(3) 0.7077(4) -0.0660(3) 0.043(3) Uani 1 1 d .
O40 O 0.3638(3) 0.7535(4) -0.0769(3) 0.043(3) Uani 1 1 d .
O41 O 0.3079(4) 0.7551(4) -0.1279(4) 0.057(4) Uani 1 1 d .
O42 O 0.3703(4) 0.6763(4) -0.0726(4) 0.065(4) Uani 1 1 d .
O43 O 0.4242(3) 0.7655(4) -0.1226(3) 0.042(3) Uani 1 1 d .
O44 O 0.4622(3) 0.7352(4) -0.1859(3) 0.049(4) Uani 1 1 d .
O45 O 0.3971(4) 0.7710(4) -0.1959(4) 0.052(4) Uani 1 1 d .
O46 O 0.4416(4) 0.6898(4) -0.1261(4) 0.064(4) Uani 1 1 d .
O47 O 0.4223(3) 0.3833(3) 0.2733(3) 0.038(3) Uani 1 1 d .
O48 O 0.4616(3) 0.6790(3) -0.2423(3) 0.035(3) Uani 1 1 d .
O49 O 0.3967(3) 0.6900(3) -0.2771(3) 0.043(3) Uani 1 1 d .
O50 O 0.4396(4) 0.6181(4) -0.1963(4) 0.064(4) Uani 1 1 d .
O51 O 0.3622(3) 0.4277(3) 0.2628(3) 0.036(3) Uani 1 1 d .
O52 O 0.2988(3) 0.4382(3) 0.2159(3) 0.030(3) Uani 1 1 d .
O53 O 0.3670(3) 0.5672(3) -0.1857(4) 0.045(3) Uani 1 1 d .
O54 O 0.3062(3) 0.6236(4) -0.2641(4) 0.047(3) Uani 1 1 d .
O55 O 0.4487(3) 0.5833(3) 0.2735(3) 0.036(3) Uani 1 1 d .
O56 O 0.5000 0.5823(5) 0.3338(5) 0.034(4) Uani 1 2 d S
O57 O 0.5000 0.5517(5) 0.2232(5) 0.038(4) Uani 1 2 d S
O58 O 0.4682(3) 0.5226(3) 0.2923(3) 0.035(3) Uani 1 1 d .
O59 O 0.5000 0.6215(4) 0.2637(5) 0.036(4) Uani 1 2 d S
O60 O 0.4006(3) 0.6376(3) 0.2492(4) 0.044(3) Uani 1 1 d .
O61 O 0.4450(3) 0.6576(4) 0.3081(4) 0.050(4) Uani 1 1 d .
O62 O 0.4622(3) 0.6831(3) 0.2371(4) 0.042(3) Uani 1 1 d .
O63 O 0.4537(4) 0.6142(4) 0.2000(4) 0.062(4) Uani 1 1 d .
O64 O 0.4002(3) 0.4916(3) 0.2928(4) 0.048(4) Uani 1 1 d .
O65 O 0.4116(3) 0.5539(4) 0.3374(3) 0.047(3) Uani 1 1 d .
O66 O 0.3771(3) 0.5648(3) 0.2691(3) 0.035(3) Uani 1 1 d .
O67 O 0.4256(4) 0.5239(5) 0.2249(4) 0.064(4) Uani 1 1 d .
O68 O 0.4617(3) 0.4457(3) 0.3022(3) 0.030(3) Uani 1 1 d .
O69 O 0.5000 0.4707(5) 0.2408(5) 0.052(5) Uani 1 2 d S
O70 O 0.5000 0.4854(5) 0.3568(5) 0.043(5) Uani 1 2 d S
O71 O 0.5000 0.8317(4) 0.0748(4) 0.032(4) Uani 1 2 d S
O72 O 0.5000 0.7633(5) 0.1170(4) 0.036(4) Uani 1 2 d S
O73 O 0.4485(3) 0.7732(4) 0.0793(3) 0.042(3) Uani 1 1 d .
O74 O 0.4684(3) 0.7869(4) 0.0170(3) 0.041(3) Uani 1 1 d .
O75 O 0.5000 0.7212(5) 0.0497(5) 0.048(5) Uani 1 2 d S
O76 O 0.5382(3) 0.7965(4) -0.0601(3) 0.046(3) Uani 1 1 d .
O77 O 0.5000 0.7343(6) -0.0337(6) 0.078(7) Uani 1 2 d S
O78 O 0.5000 0.8494(5) -0.0209(5) 0.051(5) Uani 1 2 d S
O79 O 0.3776(3) 0.7684(3) 0.0606(3) 0.042(3) Uani 1 1 d .
O80 O 0.4115(4) 0.8357(4) 0.0445(3) 0.051(4) Uani 1 1 d .
O81 O 0.4008(3) 0.7848(4) -0.0145(3) 0.047(3) Uani 1 1 d .
O82 O 0.4251(5) 0.7206(5) 0.0234(5) 0.080(5) Uani 1 1 d .
O83 O 0.4469(4) 0.8106(4) 0.1516(4) 0.054(4) Uani 1 1 d .
O84 O 0.4004(4) 0.7522(4) 0.1346(3) 0.052(4) Uani 1 1 d .
O85 O 0.4615(3) 0.7398(4) 0.1800(3) 0.047(3) Uani 1 1 d .
O86 O 0.4517(5) 0.7009(4) 0.1134(4) 0.075(5) Uani 1 1 d .
O87 O 0.2218(3) 0.4558(3) 0.2071(3) 0.038(3) Uani 1 1 d .
O88 O 0.3136(3) 0.4676(4) 0.1420(4) 0.053(4) Uani 1 1 d .
O89 O 0.3290(3) 0.6274(4) 0.2822(3) 0.043(3) Uani 1 1 d .
O90 O 0.3849(4) 0.5813(4) 0.1906(4) 0.060(4) Uani 1 1 d .
O91 O 0.3863(5) 0.6903(4) 0.0828(5) 0.074(5) Uani 1 1 d .
O92 O 0.3279(4) 0.7819(4) 0.1224(3) 0.053(4) Uani 1 1 d .
O93 O 0.2261(4) 0.7026(4) -0.0507(3) 0.052(4) Uani 1 1 d .
O94 O 0.3151(4) 0.6319(5) -0.0364(4) 0.079(5) Uani 1 1 d .
O95 O 0.2670(5) 0.5000 0.0000 0.048(5) Uani 1 2 d S
O96 O 0.1573(4) 0.5000 0.0000 0.047(5) Uani 1 2 d S
O97 O 0.4308(5) 0.7219(4) -0.0552(5) 0.078(5) Uani 1 1 d .
O98 O 0.3949(4) 0.8294(4) -0.0813(4) 0.056(4) Uani 1 1 d .
O99 O 0.5000 0.6647(8) -0.1729(7) 0.091(9) Uani 1 2 d S
O100 O 0.5000 0.7477(6) -0.2534(6) 0.071(7) Uani 1 2 d S
O101 O 0.4284(3) 0.4506(4) 0.2295(3) 0.047(3) Uani 1 1 d .
O102 O 0.3945(3) 0.4249(3) 0.3368(3) 0.039(3) Uani 1 1 d .
O103 O 0.5000 0.6704(7) 0.1665(6) 0.096(9) Uani 1 2 d S
C1 C 0.2870(11) 0.4649(13) -0.0007(11) 0.048(10) Uani 0.50 1 d PU
C2 C 0.3302(15) 0.4732(16) 0.0032(17) 0.096(18) Uani 0.50 1 d PU
C3 C 0.3318(15) 0.5047(18) 0.1423(15) 0.079(15) Uani 0.50 1 d PU
C4 C 0.370(2) 0.501(3) 0.117(3) 0.17(3) Uani 0.50 1 d PU
C5 C 0.3260(13) 0.5621(15) -0.1174(14) 0.069(13) Uani 0.50 1 d PU
C6 C 0.3563(16) 0.5470(18) -0.0927(16) 0.097(18) Uani 0.50 1 d PU
C7 C 0.4285(12) 0.4848(14) 0.2156(12) 0.059(12) Uani 0.50 1 d PU
C8 C 0.4386(19) 0.4847(19) 0.1706(18) 0.11(2) Uani 0.50 1 d PU
C9 C 0.438(2) 0.423(2) 0.207(2) 0.038(18) Uiso 0.25 1 d P
C10 C 0.449(3) 0.444(3) 0.164(3) 0.07(3) Uiso 0.25 1 d P
C11 C 0.416(2) 0.6841(19) 0.0968(19) 0.10(2) Uani 0.50 1 d PU
C12 C 0.424(2) 0.639(2) 0.087(2) 0.15(3) Uani 0.50 1 d PU
C13 C 0.462(4) 0.717(4) -0.046(4) 0.09(4) Uiso 0.25 1 d P
C14 C 0.473(3) 0.675(4) -0.048(4) 0.11(4) Uiso 0.25 1 d P
O104 O 0.3144(4) 0.5202(4) 0.2943(5) 0.073(5) Uiso 1 1 d .
O105 O 0.2500 0.3268(6) 0.2500 0.071(6) Uiso 1 2 d S
O106 O 0.5000 0.6943(8) 0.3564(8) 0.094(8) Uiso 1 2 d S
O107 O 0.5000 0.3619(8) 0.3138(8) 0.106(9) Uiso 1 2 d S
O108 O 0.1874(6) 0.7198(6) 0.0106(6) 0.122(7) Uiso 1 1 d .
O109 O 0.3857(6) 0.7751(6) -0.2772(6) 0.112(7) Uiso 1 1 d .
O110 O 0.2631(7) 0.7572(7) 0.1454(7) 0.146(9) Uiso 1 1 d .
O111 O 0.3477(10) 0.6565(11) -0.3277(11) 0.097(12) Uiso 0.50 1 d P
O112 O 0.2500 0.6508(9) 0.2500 0.125(11) Uiso 1 2 d S
O113 O 0.2022(5) 0.4149(6) 0.0833(6) 0.102(6) Uiso 1 1 d .
O114 O 0.1622(14) 0.3478(14) 0.0785(14) 0.146(18) Uiso 0.50 1 d P
O115 O 0.4327(8) 0.3800(9) 0.3856(9) 0.070(9) Uiso 0.50 1 d P
O116 O 0.3239(7) 0.4054(7) 0.3445(7) 0.146(9) Uiso 1 1 d .
O117 O 0.1461(19) 0.675(2) 0.152(2) 0.09(2) Uiso 0.25 1 d P
O118 O 0.1492(8) 0.6040(9) 0.1459(9) 0.070(9) Uiso 0.50 1 d P
O119 O 0.0535(12) 0.6242(12) 0.1141(12) 0.119(14) Uiso 0.50 1 d P
O120 O 0.0873(11) 0.3819(11) -0.0255(11) 0.101(12) Uiso 0.50 1 d P
O121 O 0.3174(12) 0.7931(13) -0.2070(13) 0.122(15) Uiso 0.50 1 d P
O122 O 0.3741(14) 0.4858(14) 0.3911(15) 0.151(19) Uiso 0.50 1 d P
O123 O 0.5513(17) 0.9808(17) -0.0953(17) 0.18(2) Uiso 0.50 1 d P
O124 O 0.5000 0.4074(18) 0.3856(18) 0.12(2) Uiso 0.50 2 d SP
O125 O 0.131(2) 0.444(2) -0.054(2) 0.10(2) Uiso 0.25 1 d P
O126 O 0.3241(17) 0.7180(18) -0.2958(18) 0.074(18) Uiso 0.25 1 d P
O127 O 0.633(2) 0.931(2) 0.048(2) 0.09(2) Uiso 0.25 1 d P
P1 P 0.5000 0.5000 0.0000 0.030(2) Uani 1 4 d S
M21 Mo 0.5000 0.59751(14) 0.0177(3) 0.274(5) Uani 1 2 d S
M22 Mo 0.5000 0.5323(4) 0.09342(18) 0.469(11) Uani 1 2 d S
M23 Mo 0.5247(4) 0.5582(4) -0.0755(3) 0.339(11) Uani 0.50 1 d P
M24 Mo 0.4302(3) 0.5573(3) -0.0350(5) 0.274(7) Uani 0.50 1 d P
M25 Mo 0.41666(17) 0.5409(3) 0.0258(3) 0.163(4) Uani 0.50 1 d P
M26 Mo 0.4259(3) 0.5185(4) 0.0598(3) 0.232(6) Uani 0.50 1 d P

loop_
_atom_site_aniso_label
_atom_site_aniso_U_11
_atom_site_aniso_U_22
_atom_site_aniso_U_33
_atom_site_aniso_U_23
_atom_site_aniso_U_13
_atom_site_aniso_U_12
M1A 0.0296(13) 0.0343(11) 0.0153(9) 0.0004(7) -0.0006(8) -0.0008(9)
M2A 0.034(2) 0.0385(14) 0.0128(10) 0.0005(9) -0.0030(10) -0.0046(14)
M3 0.0349(9) 0.0335(9) 0.0172(7) 0.0017(6) -0.0051(6) -0.0062(7)
M4A 0.038(7) 0.032(3) 0.018(2) 0.000(2) -0.006(3) -0.006(3)
M4B 0.025(6) 0.032(4) 0.016(3) 0.002(2) 0.000(3) 0.002(4)
M5A 0.035(5) 0.029(2) 0.014(2) -0.0009(15) -0.001(3) -0.001(2)
M5B 0.038(10) 0.044(5) 0.015(4) -0.002(4) 0.001(5) -0.001(7)
M6A 0.034(2) 0.0360(12) 0.0136(10) -0.0007(8) -0.0026(10) 0.0004(11)
M7A 0.0293(10) 0.0316(12) 0.0168(9) -0.0020(8) 0.0033(7) -0.0006(8)
M8 0.0334(9) 0.0357(9) 0.0206(7) -0.0068(7) 0.0069(6) -0.0020(7)
M9A 0.042(2) 0.046(3) 0.028(2) -0.014(2) 0.0114(18) -0.005(2)
M10A 0.036(3) 0.033(4) 0.018(3) -0.006(3) 0.001(3) -0.004(3)
M10B 0.032(3) 0.044(6) 0.022(5) -0.007(5) 0.005(3) -0.004(4)
M11A 0.0282(15) 0.0263(14) 0.0223(15) -0.0026(12) 0.0058(12) -0.0008(12)
M12A 0.0258(15) 0.0317(19) 0.0230(16) -0.0063(14) 0.0057(12) -0.0018(14)
M13A 0.0192(14) 0.0218(15) 0.022(2) -0.0008(12) 0.000 0.000
M14A 0.0242(17) 0.0235(19) 0.030(6) 0.005(2) -0.007(2) 0.0009(13)
M14B 0.027(2) 0.030(3) 0.037(9) 0.008(4) -0.003(3) -0.0038(18)
M15A 0.0202(9) 0.0231(10) 0.031(2) 0.0003(9) -0.0027(8) -0.0002(7)
M16A 0.020(2) 0.019(3) 0.029(10) 0.001(4) 0.000 0.000
M16B 0.028(3) 0.027(4) 0.030(14) -0.001(5) 0.000 0.000
M17A 0.047(2) 0.030(3) 0.0158(15) -0.0003(13) 0.000 0.000
M18A 0.0450(18) 0.048(5) 0.0146(14) 0.0042(15) 0.000 0.000
M19A 0.0497(15) 0.068(5) 0.0168(12) 0.0078(14) -0.0017(9) -0.0097(15)
M20A 0.041(2) 0.033(6) 0.0174(17) 0.003(2) -0.0031(13) -0.004(2)
M20B 0.047(4) 0.062(19) 0.023(4) 0.014(7) -0.003(3) 0.000(5)
Fe1 0.0269(13) 0.0369(15) 0.0194(12) -0.0006(11) 0.0005(10) 0.0004(11)
Fe2 0.0239(13) 0.0328(14) 0.0288(13) 0.0003(11) -0.0029(10) -0.0002(11)
Fe3 0.0441(16) 0.0404(16) 0.0254(13) 0.0037(12) -0.0027(12) -0.0047(12)
Fe4 0.0441(16) 0.0391(16) 0.0178(12) -0.0024(11) 0.0033(11) 0.0004(12)
Fe5 0.0289(19) 0.038(2) 0.0181(16) -0.0011(15) 0.000 0.000
Fe6 0.0500(17) 0.0434(17) 0.0214(13) -0.0041(12) -0.0008(12) -0.0061(13)
Fe7 0.036(2) 0.036(2) 0.0240(18) 0.0024(16) 0.000 0.000
Fe8 0.0245(13) 0.0290(14) 0.0257(12) -0.0003(10) -0.0014(10) -0.0019(10)
Fe9 0.053(2) 0.029(2) 0.0228(18) 0.0017(16) 0.000 0.000
O1 0.044(7) 0.028(7) 0.029(6) 0.004(5) -0.002(6) -0.012(5)
O2 0.043(7) 0.037(7) 0.015(5) 0.000(5) 0.004(5) -0.006(6)
O3 0.034(7) 0.041(7) 0.017(5) -0.002(5) -0.007(5) -0.001(5)
O4 0.044(7) 0.034(7) 0.016(5) -0.006(5) -0.004(5) 0.002(5)
O5 0.037(7) 0.043(7) 0.023(6) -0.012(5) 0.003(5) -0.006(6)
O6 0.034(7) 0.032(7) 0.032(6) 0.006(5) -0.004(5) -0.006(5)
O7 0.034(7) 0.048(8) 0.021(6) 0.003(5) -0.007(5) 0.001(6)
O8 0.034(7) 0.038(7) 0.018(6) -0.007(5) -0.002(5) -0.004(5)
O9 0.039(8) 0.062(9) 0.040(7) -0.009(7) 0.004(6) 0.006(7)
O10 0.040(8) 0.055(9) 0.034(7) -0.005(6) 0.009(6) 0.011(6)
O11 0.034(7) 0.046(8) 0.024(6) 0.008(5) 0.002(5) 0.000(6)
O12 0.057(9) 0.046(8) 0.039(7) 0.003(6) -0.020(6) -0.010(7)
O13 0.057(9) 0.064(10) 0.056(9) -0.002(8) 0.008(7) 0.017(8)
O14 0.034(7) 0.034(7) 0.030(6) -0.003(5) -0.003(5) 0.002(5)
O15 0.026(7) 0.057(8) 0.026(6) -0.009(6) -0.004(5) 0.005(6)
O16 0.042(7) 0.042(8) 0.026(6) 0.004(6) -0.010(5) -0.009(6)
O17 0.033(7) 0.044(8) 0.029(6) 0.016(6) -0.002(5) -0.007(6)
O18 0.048(9) 0.064(10) 0.069(10) -0.005(8) 0.015(8) 0.017(7)
O19 0.056(9) 0.046(8) 0.045(8) 0.003(6) 0.007(7) 0.019(7)
O20 0.054(8) 0.056(9) 0.021(6) 0.005(6) -0.008(6) -0.016(7)
O21 0.064(9) 0.037(7) 0.025(6) -0.002(5) 0.008(6) -0.010(6)
O22 0.050(9) 0.062(9) 0.041(8) -0.018(7) -0.007(6) 0.023(7)
O23 0.060(10) 0.074(11) 0.054(9) 0.001(8) 0.008(8) 0.001(8)
O24 0.044(8) 0.060(9) 0.050(8) 0.008(7) 0.001(7) 0.011(7)
O25 0.054(8) 0.039(7) 0.022(6) -0.006(5) -0.003(6) -0.003(6)
O26 0.077(10) 0.044(8) 0.018(6) 0.004(6) -0.007(6) -0.020(7)
O27 0.057(9) 0.052(9) 0.050(8) -0.005(7) 0.022(7) 0.007(7)
O28 0.031(7) 0.038(7) 0.026(6) -0.006(5) 0.011(5) -0.007(5)
O29 0.027(6) 0.035(7) 0.033(6) -0.006(5) 0.011(5) 0.000(5)
O30 0.053(8) 0.035(7) 0.013(5) -0.005(5) 0.003(5) -0.013(6)
O31 0.046(8) 0.033(7) 0.032(6) -0.006(6) -0.001(6) 0.003(6)
O32 0.034(7) 0.044(8) 0.022(6) -0.014(5) 0.005(5) -0.008(6)
O33 0.042(7) 0.046(8) 0.023(6) -0.012(5) 0.007(5) -0.005(6)
O34 0.036(7) 0.050(8) 0.032(7) -0.004(6) 0.000(6) -0.013(6)
O35 0.043(8) 0.051(8) 0.042(7) -0.023(6) -0.026(6) 0.005(6)
O36 0.054(8) 0.041(7) 0.019(6) -0.007(5) 0.009(6) -0.007(6)
O37 0.043(8) 0.062(9) 0.029(7) 0.003(6) -0.006(6) 0.022(7)
O38 0.085(12) 0.069(11) 0.051(9) 0.005(8) -0.003(8) 0.016(9)
O39 0.052(8) 0.052(8) 0.025(6) -0.012(6) 0.009(6) -0.017(7)
O40 0.048(8) 0.058(9) 0.024(6) -0.018(6) 0.014(6) -0.009(7)
O41 0.058(9) 0.070(10) 0.044(8) -0.002(7) -0.002(7) 0.003(8)
O42 0.083(11) 0.069(11) 0.043(8) 0.009(8) -0.001(8) -0.002(9)
O43 0.045(8) 0.056(9) 0.023(6) -0.016(6) 0.008(6) -0.014(6)
O44 0.044(8) 0.064(10) 0.038(7) -0.028(7) 0.004(6) -0.010(7)
O45 0.065(10) 0.048(9) 0.043(8) 0.001(7) -0.006(7) 0.009(7)
O46 0.062(10) 0.081(11) 0.050(9) 0.005(8) -0.012(8) 0.003(8)
O47 0.040(7) 0.032(7) 0.042(7) -0.009(6) -0.015(6) 0.006(6)
O48 0.035(7) 0.029(7) 0.042(7) -0.010(6) 0.014(6) -0.007(5)
O49 0.056(8) 0.041(8) 0.033(7) 0.007(6) -0.002(6) 0.010(6)
O50 0.066(10) 0.063(10) 0.062(10) 0.016(8) -0.017(8) 0.011(8)
O51 0.024(6) 0.047(8) 0.038(7) -0.010(6) -0.004(5) 0.005(5)
O52 0.031(7) 0.037(7) 0.022(6) -0.002(5) -0.011(5) 0.001(5)
O53 0.050(8) 0.037(8) 0.049(8) 0.011(6) 0.001(7) 0.008(6)
O54 0.032(7) 0.056(9) 0.054(8) 0.013(7) -0.010(6) 0.007(6)
O55 0.032(7) 0.031(7) 0.044(7) 0.006(6) 0.001(6) 0.002(5)
O56 0.028(9) 0.034(10) 0.041(10) -0.002(8) 0.000 0.000
O57 0.042(11) 0.032(10) 0.040(10) -0.006(8) 0.000 0.000
O58 0.026(7) 0.033(7) 0.046(7) 0.008(6) -0.002(6) -0.009(5)
O59 0.030(10) 0.028(10) 0.049(11) 0.012(8) 0.000 0.000
O60 0.028(7) 0.029(7) 0.076(9) 0.009(7) -0.018(7) 0.000(5)
O61 0.037(8) 0.068(10) 0.043(8) -0.019(7) -0.008(6) 0.002(7)
O62 0.029(7) 0.036(7) 0.062(9) 0.021(6) -0.005(6) -0.009(6)
O63 0.072(11) 0.061(10) 0.051(9) -0.014(7) -0.001(8) -0.007(8)
O64 0.024(7) 0.029(7) 0.091(11) -0.001(7) -0.010(7) -0.006(5)
O65 0.045(8) 0.061(9) 0.035(7) -0.004(6) 0.004(6) -0.003(7)
O66 0.021(6) 0.030(7) 0.053(8) 0.000(6) -0.006(5) 0.000(5)
O67 0.056(10) 0.080(12) 0.055(9) -0.016(8) -0.009(8) 0.006(8)
O68 0.025(6) 0.028(6) 0.038(7) 0.008(5) -0.001(5) 0.002(5)
O69 0.065(13) 0.041(12) 0.048(12) -0.003(9) 0.000 0.000
O70 0.045(11) 0.058(13) 0.027(9) 0.001(9) 0.000 0.000
O71 0.041(10) 0.029(10) 0.027(9) 0.004(7) 0.000 0.000
O72 0.049(11) 0.037(10) 0.021(8) 0.010(7) 0.000 0.000
O73 0.041(8) 0.058(9) 0.025(6) 0.007(6) 0.001(6) -0.001(6)
O74 0.045(8) 0.050(8) 0.029(6) 0.000(6) 0.001(6) -0.003(6)
O75 0.069(13) 0.046(12) 0.028(10) -0.008(9) 0.000 0.000
O76 0.054(8) 0.060(9) 0.022(6) 0.000(6) -0.004(6) 0.005(7)
O77 0.12(2) 0.054(15) 0.063(15) -0.016(12) 0.000 0.000
O78 0.071(14) 0.036(11) 0.046(11) -0.009(9) 0.000 0.000
O79 0.047(8) 0.050(8) 0.028(7) 0.008(6) -0.005(6) -0.009(6)
O80 0.077(10) 0.044(8) 0.032(7) 0.008(6) 0.002(7) -0.017(7)
O81 0.045(8) 0.071(10) 0.025(7) 0.000(6) -0.004(6) -0.016(7)
O82 0.102(14) 0.068(11) 0.068(11) -0.009(9) -0.019(10) 0.002(10)
O83 0.055(9) 0.059(9) 0.048(8) -0.005(7) -0.009(7) -0.010(7)
O84 0.053(9) 0.082(10) 0.022(6) 0.015(6) -0.004(6) -0.031(8)
O85 0.045(8) 0.068(10) 0.029(7) 0.020(6) 0.000(6) -0.008(7)
O86 0.110(14) 0.045(10) 0.071(11) 0.002(8) -0.010(10) -0.020(9)
O87 0.036(7) 0.052(8) 0.027(6) -0.001(6) 0.002(5) -0.011(6)
O88 0.043(8) 0.078(11) 0.038(8) 0.007(7) 0.014(6) 0.016(7)
O89 0.044(8) 0.051(8) 0.032(7) -0.003(6) -0.002(6) 0.009(6)
O90 0.051(9) 0.082(11) 0.048(8) -0.008(8) 0.017(7) 0.017(8)
O91 0.064(11) 0.064(11) 0.093(13) -0.015(9) 0.019(10) 0.008(9)
O92 0.083(11) 0.043(8) 0.031(7) -0.005(6) 0.002(7) 0.011(7)
O93 0.072(10) 0.053(9) 0.032(7) 0.008(6) 0.004(7) 0.016(7)
O94 0.066(11) 0.111(14) 0.061(10) 0.024(10) 0.015(8) 0.046(10)
O95 0.030(10) 0.084(15) 0.031(10) -0.003(10) 0.000 0.000
O96 0.033(10) 0.080(15) 0.029(9) 0.001(9) 0.000 0.000
O97 0.094(13) 0.063(11) 0.078(12) -0.003(9) -0.029(10) 0.006(9)
O98 0.072(10) 0.044(9) 0.053(9) -0.002(7) 0.003(8) 0.004(7)
O99 0.052(14) 0.12(2) 0.101(19) 0.071(17) 0.000 0.000
O100 0.103(18) 0.036(12) 0.073(15) 0.031(11) 0.000 0.000
O101 0.053(9) 0.057(9) 0.030(7) 0.009(6) 0.013(6) 0.000(7)
O102 0.042(8) 0.046(8) 0.029(6) 0.002(6) -0.003(6) 0.003(6)
O103 0.17(3) 0.072(17) 0.043(13) -0.034(12) 0.000 0.000
C1 0.041(16) 0.063(18) 0.039(16) 0.005(15) 0.005(14) -0.014(15)
C2 0.08(2) 0.10(2) 0.10(2) -0.006(18) -0.014(18) -0.007(17)
C3 0.08(2) 0.09(2) 0.07(2) -0.001(17) 0.002(17) 0.001(18)
C4 0.17(4) 0.16(4) 0.16(4) 0.00(2) 0.00(2) 0.01(2)
C5 0.07(2) 0.07(2) 0.08(2) 0.024(17) -0.001(16) 0.000(16)
C6 0.09(2) 0.11(2) 0.09(2) 0.009(18) -0.017(18) 0.007(18)
C7 0.061(19) 0.07(2) 0.047(17) 0.002(16) 0.003(15) 0.003(16)
C8 0.13(3) 0.11(3) 0.10(3) 0.004(18) 0.006(19) 0.001(19)
C11 0.12(3) 0.10(3) 0.10(3) -0.018(18) 0.016(19) -0.006(19)
C12 0.16(3) 0.14(3) 0.15(3) -0.020(19) 0.00(2) 0.013(19)
P1 0.030(5) 0.042(6) 0.020(4) 0.005(4) 0.000 0.000
M21 0.393(12) 0.035(3) 0.396(12) -0.083(5) 0.000 0.000
M22 0.81(3) 0.54(2) 0.055(4) -0.128(8) 0.000 0.000
M23 0.51(3) 0.290(14) 0.217(10) 0.196(10) 0.167(14) -0.041(13)
M24 0.169(9) 0.221(11) 0.43(2) 0.102(12) -0.125(11) 0.117(8)
M25 0.067(4) 0.246(10) 0.177(8) -0.025(7) 0.027(5) 0.092(5)
M26 0.149(8) 0.391(17) 0.157(8) 0.038(10) 0.121(7) 0.117(9)

loop_
_atom_type_symbol
_atom_type_description
_atom_type_scat_dispersion_real
_atom_type_scat_dispersion_imag
_atom_type_scat_source
O O 0.0106 0.0060 'International Tables Vol C Tables 4.2.6.8 and 6.1.1.4'
H H 0.0000 0.0000 'International Tables Vol C Tables 4.2.6.8 and 6.1.1.4'
Mo Mo -1.6832 0.6857 'International Tables Vol C Tables 4.2.6.8 and 6.1.1.4'
C C 0.0033 0.0016 'International Tables Vol C Tables 4.2.6.8 and 6.1.1.4'
Fe Fe 0.3463 0.8444 'International Tables Vol C Tables 4.2.6.8 and 6.1.1.4'
P P 0.1023 0.0942 'International Tables Vol C Tables 4.2.6.8 and 6.1.1.4'

loop_
_geom_angle_atom_site_label_1
_geom_angle_atom_site_label_2
_geom_angle_atom_site_label_3
_geom_angle
_geom_angle_site_symmetry_1
_geom_angle_site_symmetry_3
M1B M1A O5 177.9(9) . .
M1B M1A O2 81.9(8) . .
O5 M1A O2 100.0(5) . .
M1B M1A O4 80.9(8) . .
O5 M1A O4 98.7(5) . .
O2 M1A O4 71.1(4) . .
M1B M1A O1 77.6(8) . .
O5 M1A O1 100.3(5) . .
O2 M1A O1 138.5(4) . .
O4 M1A O1 70.3(4) . .
M1B M1A O3 81.9(8) . .
O5 M1A O3 99.6(5) . .
O2 M1A O3 71.4(4) . .
O4 M1A O3 140.5(5) . .
O1 M1A O3 138.8(4) . .
M1B M1A O7 80.7(8) . .
O5 M1A O7 98.4(5) . .
O2 M1A O7 140.1(4) . .
O4 M1A O7 139.7(4) . .
O1 M1A O7 70.8(4) . .
O3 M1A O7 70.8(4) . .
M1B M1A O6 2.4(8) . .
O5 M1A O6 178.8(5) . .
O2 M1A O6 80.7(4) . .
O4 M1A O6 82.5(4) . .
O1 M1A O6 79.8(4) . .
O3 M1A O6 79.6(4) . .
O7 M1A O6 80.5(4) . .
M1A M1B O6 176.1(13) . .
M1A M1B O1 76.7(9) . .
O6 M1B O1 106.9(10) . .
M1A M1B O4 73.8(9) . .
O6 M1B O4 108.7(9) . .
O1 M1B O4 69.1(6) . .
M1A M1B O7 74.1(9) . .
O6 M1B O7 105.5(9) . .
O1 M1B O7 69.6(6) . .
O4 M1B O7 132.1(9) . .
M1A M1B O2 72.8(9) . .
O6 M1B O2 105.1(9) . .
O1 M1B O2 133.0(9) . .
O4 M1B O2 68.5(6) . .
O7 M1B O2 131.5(9) . .
M1A M1B O3 73.0(9) . .
O6 M1B O3 103.3(9) . .
O1 M1B O3 133.3(9) . .
O4 M1B O3 131.5(9) . .
O7 M1B O3 68.4(6) . .
O2 M1B O3 68.6(6) . .
M2B M2A O10 166.3(12) . .
M2B M2A O11 89.5(11) . .
O10 M2A O11 101.6(6) . .
M2B M2A O8 82.8(11) . .
O10 M2A O8 101.3(6) . .
O11 M2A O8 107.1(5) . .
M2B M2A O2 78.1(11) . .
O10 M2A O2 93.7(5) . .
O11 M2A O2 90.5(5) . .
O8 M2A O2 153.8(6) . .
M2B M2A O4 72.6(11) . .
O10 M2A O4 94.3(5) . .
O11 M2A O4 154.1(5) . .
O8 M2A O4 89.4(5) . .
O2 M2A O4 67.9(4) . .
M2B M2A O9 8.4(11) . .
O10 M2A O9 172.7(5) . .
O11 M2A O9 81.2(5) . .
O8 M2A O9 84.1(5) . .
O2 M2A O9 79.5(5) . .
O4 M2A O9 80.8(5) . .
M2A M2B O9 168.5(15) . .
M2A M2B O8 76.4(13) . .
O9 M2B O8 105.1(10) . .
M2A M2B O11 70.1(11) . .
O9 M2B O11 98.5(10) . .
O8 M2B O11 101.1(9) . .
M2A M2B O4 89.4(14) . .
O9 M2B O4 101.9(11) . .
O8 M2B O4 91.5(7) . .
O11 M2B O4 152.3(12) . .
M2A M2B O2 83.7(13) . .
O9 M2B O2 98.0(10) . .
O8 M2B O2 153.3(13) . .
O11 M2B O2 88.5(7) . .
O4 M2B O2 70.4(5) . .
M2A M2B O10 9.9(9) . .
O9 M2B O10 174.8(8) . .
O8 M2B O10 79.7(10) . .
O11 M2B O10 78.3(9) . .
O4 M2B O10 79.9(8) . .
O2 M2B O10 78.0(8) . .
O15 M3 O12 103.1(6) . .
O15 M3 O14 103.7(5) . .
O12 M3 O14 104.2(5) . .
O15 M3 O3 95.7(5) . .
O12 M3 O3 153.1(5) . .
O14 M3 O3 89.6(5) . .
O15 M3 O2 95.4(5) . .
O12 M3 O2 89.7(5) . .
O14 M3 O2 152.9(5) . .
O3 M3 O2 69.3(4) . .
O15 M3 O13 171.8(5) . .
O12 M3 O13 81.1(6) . .
O14 M3 O13 81.8(5) . .
O3 M3 O13 78.1(5) . .
O2 M3 O13 77.5(5) . .
M4B M4A O19 174.2(11) . .
M4B M4A O16 80.8(14) . .
O19 M4A O16 102.0(11) . .
M4B M4A O17 74.3(13) . .
O19 M4A O17 100.1(9) . .
O16 M4A O17 104.2(8) . .
M4B M4A O7 88.1(11) . .
O19 M4A O7 96.8(10) . .
O16 M4A O7 91.2(5) . .
O17 M4A O7 154.1(12) . .
M4B M4A O3 83.5(11) . .
O19 M4A O3 95.4(10) . .
O16 M4A O3 155.9(12) . .
O17 M4A O3 88.9(6) . .
O7 M4A O3 70.1(5) . .
M4B M4A O18 8.2(9) . .
O19 M4A O18 175.1(6) . .
O16 M4A O18 81.9(11) . .
O17 M4A O18 81.7(11) . .
O7 M4A O18 80.0(8) . .
O3 M4A O18 80.0(9) . .
M4A M4B O18 168.7(12) . .
M4A M4B O17 84.9(14) . .
O18 M4B O17 105.3(14) . .
M4A M4B O16 78.3(15) . .
O18 M4B O16 102.8(12) . .
O17 M4B O16 106.2(7) . .
M4A M4B O3 78.5(11) . .
O18 M4B O3 96.5(10) . .
O17 M4B O3 89.6(6) . .
O16 M4B O3 150.6(15) . .
M4A M4B O7 74.1(11) . .
O18 M4B O7 94.7(9) . .
O17 M4B O7 151.7(14) . .
O16 M4B O7 88.2(7) . .
O3 M4B O7 68.0(5) . .
M4A M4B O19 4.2(8) . .
O18 M4B O19 171.7(7) . .
O17 M4B O19 80.8(11) . .
O16 M4B O19 80.4(11) . .
O3 M4B O19 77.8(9) . .
O7 M4B O19 77.7(10) . .
M5B M5A O22 171.5(14) . .
M5B M5A O20 78.2(15) . .
O22 M5A O20 101.6(9) . .
M5B M5A O21 71.3(15) . .
O22 M5A O21 100.7(8) . .
O20 M5A O21 103.2(8) . .
M5B M5A O7 88.5(12) . .
O22 M5A O7 99.9(10) . .
O20 M5A O7 90.3(5) . .
O21 M5A O7 152.5(10) . .
M5B M5A O1 84.7(12) . .
O22 M5A O1 98.2(9) . .
O20 M5A O1 154.0(10) . .
O21 M5A O1 89.4(6) . .
O7 M5A O1 69.7(5) . .
M5B M5A O23 10.7(12) . .
O22 M5A O23 177.0(7) . .
O20 M5A O23 80.7(9) . .
O21 M5A O23 80.6(9) . .
O7 M5A O23 78.1(7) . .
O1 M5A O23 79.1(7) . .
M5A M5B O21 88(2) . .
M5A M5B O20 81(2) . .
O21 M5B O20 108.0(10) . .
M5A M5B O23 165.6(15) . .
O21 M5B O23 104(2) . .
O20 M5B O23 101.6(18) . .
M5A M5B O1 77.9(15) . .
O21 M5B O1 90.7(7) . .
O20 M5B O1 151(2) . .
O23 M5B O1 94.3(14) . .
M5A M5B O7 74.0(14) . .
O21 M5B O7 154(2) . .
O20 M5B O7 88.1(8) . .
O23 M5B O7 91.8(12) . .
O1 M5B O7 67.5(6) . .
M5A M5B O22 6.2(11) . .
O21 M5B O22 82.3(17) . .
O20 M5B O22 81.2(18) . .
O23 M5B O22 171.5(8) . .
O1 M5B O22 80.0(14) . .
O7 M5B O22 80.2(15) . .
M6B M6A O24 171.0(13) . .
M6B M6A O26 82.8(13) . .
O24 M6A O26 103.0(7) . .
M6B M6A O25 69.7(12) . .
O24 M6A O25 101.9(6) . .
O26 M6A O25 103.6(5) . .
M6B M6A O4 89.2(13) . .
O24 M6A O4 97.5(6) . .
O26 M6A O4 91.0(5) . .
O25 M6A O4 152.3(6) . .
M6B M6A O1 81.2(12) . .
O24 M6A O1 95.6(6) . .
O26 M6A O1 154.3(6) . .
O25 M6A O1 89.5(5) . .
O4 M6A O1 68.9(4) . .
M6B M6A O27 11.1(12) . .
O24 M6A O27 173.8(6) . .
O26 M6A O27 81.7(6) . .
O25 M6A O27 80.6(5) . .
O4 M6A O27 78.2(5) . .
O1 M6A O27 78.7(5) . .
M6A M6B O25 88.4(15) . .
M6A M6B O27 164.6(17) . .
O25 M6B O27 106.7(15) . .
M6A M6B O26 75.8(15) . .
O25 M6B O26 106.4(9) . .
O27 M6B O26 102.0(12) . .
M6A M6B O1 80.0(15) . .
O25 M6B O1 92.5(8) . .
O27 M6B O1 96.0(10) . .
O26 M6B O1 148.6(16) . .
M6A M6B O4 72.5(14) . .
O25 M6B O4 153.6(15) . .
O27 M6B O4 92.2(9) . .
O26 M6B O4 86.8(8) . .
O1 M6B O4 66.9(6) . .
M6A M6B O24 6.5(9) . .
O25 M6B O24 82.5(11) . .
O27 M6B O24 169.3(10) . .
O26 M6B O24 80.1(11) . .
O1 M6B O24 77.8(10) . .
O4 M6B O24 77.4(10) . .
M7B M7A O31 177.8(9) . .
M7B M7A O28 79.6(8) . .
O31 M7A O28 98.2(5) . .
M7B M7A O32 81.6(8) . .
O31 M7A O32 100.4(5) . .
O28 M7A O32 140.0(4) . .
M7B M7A O30 82.3(8) . .
O31 M7A O30 99.3(5) . .
O28 M7A O30 139.6(4) . .
O32 M7A O30 71.0(4) . .
M7B M7A O29 80.4(8) . .
O31 M7A O29 99.1(5) . .
O28 M7A O29 70.9(4) . .
O32 M7A O29 71.3(4) . .
O30 M7A O29 140.3(5) . .
M7B M7A O33 79.6(8) . .
O31 M7A O33 99.6(5) . .
O28 M7A O33 71.4(4) . .
O32 M7A O33 138.4(4) . .
O30 M7A O33 70.0(4) . .
O29 M7A O33 139.7(5) . .
M7B M7A O34 1.5(8) . .
O31 M7A O34 179.3(5) . .
O28 M7A O34 81.1(4) . .
O32 M7A O34 80.3(4) . .
O30 M7A O34 81.1(4) . .
O29 M7A O34 80.8(4) . .
O33 M7A O34 80.0(4) . .
M7A M7B O34 177.5(14) . .
M7A M7B O28 73.7(9) . .
O34 M7B O28 108.9(10) . .
M7A M7B O33 73.8(8) . .
O34 M7B O33 106.9(9) . .
O28 M7B O33 69.4(6) . .
M7A M7B O29 73.1(8) . .
O34 M7B O29 107.7(9) . .
O28 M7B O29 68.7(6) . .
O33 M7B O29 132.1(8) . .
M7A M7B O32 72.0(8) . .
O34 M7B O32 105.9(9) . .
O28 M7B O32 131.0(8) . .
O33 M7B O32 129.9(9) . .
O29 M7B O32 68.5(6) . .
M7A M7B O30 71.3(8) . .
O34 M7B O30 106.6(9) . .
O28 M7B O30 130.0(8) . .
O33 M7B O30 67.3(6) . .
O29 M7B O30 129.9(8) . .
O32 M7B O30 67.6(6) . .
O37 M8 O36 102.6(6) . .
O37 M8 O35 102.0(6) . 4_565
O36 M8 O35 104.4(5) . 4_565
O37 M8 O28 96.8(5) . .
O36 M8 O28 152.9(5) . .
O35 M8 O28 89.6(5) 4_565 .
O37 M8 O33 96.1(6) . .
O36 M8 O33 89.7(5) . .
O35 M8 O33 153.9(5) 4_565 .
O28 M8 O33 69.5(4) . .
O37 M8 O38 174.2(6) . .
O36 M8 O38 81.1(5) . .
O35 M8 O38 81.2(6) 4_565 .
O28 M8 O38 78.2(5) . .
O33 M8 O38 79.3(5) . .
M9B M9A O40 81.8(11) . .
M9B M9A O39 80.6(11) . .
O40 M9A O39 104.5(5) . .
M9B M9A O41 177.4(10) . .
O40 M9A O41 100.2(8) . .
O39 M9A O41 100.3(8) . .
M9B M9A O30 83.3(10) . .
O40 M9A O30 91.2(5) . .
O39 M9A O30 155.6(7) . .
O41 M9A O30 95.1(7) . .
M9B M9A O33 82.2(10) . .
O40 M9A O33 156.1(7) . .
O39 M9A O33 90.2(5) . .
O41 M9A O33 95.4(7) . .
O30 M9A O33 69.4(4) . .
M9B M9A O42 3.5(9) . .
O40 M9A O42 82.5(7) . .
O39 M9A O42 83.7(7) . .
O41 M9A O42 174.4(6) . .
O30 M9A O42 79.9(6) . .
O33 M9A O42 80.6(6) . .
M9A M9B O42 175.3(12) . .
M9A M9B O39 79.7(11) . .
O42 M9B O39 104.4(10) . .
M9A M9B O40 78.5(11) . .
O42 M9B O40 102.3(9) . .
O39 M9B O40 103.6(7) . .
M9A M9B O33 80.7(10) . .
O42 M9B O33 97.0(8) . .
O39 M9B O33 89.9(6) . .
O40 M9B O33 152.7(10) . .
M9A M9B O30 79.7(10) . .
O42 M9B O30 95.7(8) . .
O39 M9B O30 152.4(10) . .
O40 M9B O30 90.0(6) . .
O33 M9B O30 68.8(5) . .
M9A M9B O41 1.9(8) . .
O42 M9B O41 173.7(7) . .
O39 M9B O41 80.4(8) . .
O40 M9B O41 80.1(8) . .
O33 M9B O41 78.9(7) . .
O30 M9B O41 78.4(7) . .
M10B M10A O45 179.5(11) . .
M10B M10A O44 77.3(12) . .
O45 M10A O44 102.8(10) . .
M10B M10A O43 77.0(11) . .
O45 M10A O43 102.6(9) . .
O44 M10A O43 102.8(7) . .
M10B M10A O32 82.3(10) . .
O45 M10A O32 98.1(9) . .
O44 M10A O32 89.5(6) . .
O43 M10A O32 152.8(11) . .
M10B M10A O30 80.8(9) . .
O45 M10A O30 99.2(9) . .
O44 M10A O30 151.2(12) . .
O43 M10A O30 90.0(5) . .
O32 M10A O30 69.2(4) . .
M10B M10A O46 4.6(8) . .
O45 M10A O46 175.6(7) . .
O44 M10A O46 80.3(10) . .
O43 M10A O46 79.5(9) . .
O32 M10A O46 78.8(8) . .
O30 M10A O46 76.9(8) . .
M10A M10B O46 173.6(11) . .
M10A M10B O44 80.5(14) . .
O46 M10B O44 103.6(13) . .
M10A M10B O43 81.3(14) . .
O46 M10B O43 102.3(12) . .
O44 M10B O43 104.7(8) . .
M10A M10B O30 80.2(10) . .
O46 M10B O30 94.3(10) . .
O44 M10B O30 153.1(14) . .
O43 M10B O30 90.6(6) . .
M10A M10B O32 78.6(11) . .
O46 M10B O32 96.3(10) . .
O44 M10B O32 89.3(6) . .
O43 M10B O32 153.2(15) . .
O30 M10B O32 68.7(5) . .
M10A M10B O45 0.4(8) . .
O46 M10B O45 173.7(7) . .
O44 M10B O45 80.6(12) . .
O43 M10B O45 80.9(11) . .
O30 M10B O45 80.2(10) . .
O32 M10B O45 79.0(10) . .
M11B M11A O49 172.8(12) . .
M11B M11A O48 71.4(12) . .
O49 M11A O48 101.4(6) . .
M11B M11A O47 80.1(12) . 4_565
O49 M11A O47 102.1(6) . 4_565
O48 M11A O47 104.3(5) . 4_565
M11B M11A O29 89.4(11) . .
O49 M11A O29 97.4(6) . .
O48 M11A O29 153.1(6) . .
O47 M11A O29 90.2(5) 4_565 .
M11B M11A O32 83.9(11) . .
O49 M11A O32 96.2(6) . .
O48 M11A O32 89.0(5) . .
O47 M11A O32 154.5(5) 4_565 .
O29 M11A O32 69.8(4) . .
M11B M11A O50 12.2(11) . .
O49 M11A O50 173.8(6) . .
O48 M11A O50 82.6(6) . .
O47 M11A O50 81.2(6) 4_565 .
O29 M11A O50 77.2(5) . .
O32 M11A O50 79.0(5) . .
M11A M11B O48 87.9(16) . .
M11A M11B O50 163.5(15) . .
O48 M11B O50 107.2(14) . .
M11A M11B O47 79.7(14) . 4_565
O48 M11B O47 108.2(8) . 4_565
O50 M11B O47 101.1(12) . 4_565
M11A M11B O32 78.7(13) . .
O48 M11B O32 90.6(7) . .
O50 M11B O32 94.2(10) . .
O47 M11B O32 150.7(13) 4_565 .
M11A M11B O29 73.4(12) . .
O48 M11B O29 153.4(13) . .
O50 M11B O29 90.1(9) . .
O47 M11B O29 87.4(7) 4_565 .
O32 M11B O29 67.6(6) . .
M11A M11B O49 5.3(9) . .
O48 M11B O49 82.7(11) . .
O50 M11B O49 168.2(9) . .
O47 M11B O49 81.4(11) 4_565 .
O32 M11B O49 78.8(9) . .
O29 M11B O49 78.4(9) . .
M12B M12A O53 166.4(9) . .
M12B M12A O52 86.1(8) . 4_565
O53 M12A O52 102.8(6) . 4_565
M12B M12A O51 85.5(8) . 4_565
O53 M12A O51 101.1(6) . 4_565
O52 M12A O51 107.8(5) 4_565 4_565
M12B M12A O29 75.0(8) . .
O53 M12A O29 93.1(5) . .
O52 M12A O29 153.4(5) 4_565 .
O51 M12A O29 89.4(5) 4_565 .
M12B M12A O28 75.7(8) . .
O53 M12A O28 94.1(5) . .
O52 M12A O28 89.1(5) 4_565 .
O51 M12A O28 153.8(6) 4_565 .
O29 M12A O28 68.4(4) . .
M12B M12A O54 6.1(8) . .
O53 M12A O54 172.5(6) . .
O52 M12A O54 82.5(5) 4_565 .
O51 M12A O54 81.9(5) 4_565 .
O29 M12A O54 80.0(5) . .
O28 M12A O54 80.7(5) . .
M12A M12B O54 171.5(10) . .
M12A M12B O51 73.8(9) . 4_565
O54 M12B O51 101.1(8) . 4_565
M12A M12B O52 73.2(9) . 4_565
O54 M12B O52 101.7(8) . 4_565
O51 M12B O52 102.0(7) 4_565 4_565
M12A M12B O29 86.6(9) . .
O54 M12B O29 100.3(8) . .
O51 M12B O29 89.6(6) 4_565 .
O52 M12B O29 152.6(9) 4_565 .
M12A M12B O28 86.1(9) . .
O54 M12B O28 100.8(8) . .
O51 M12B O28 152.9(9) 4_565 .
O52 M12B O28 89.0(5) 4_565 .
O29 M12B O28 70.9(5) . .
M12A M12B O53 9.8(6) . .
O54 M12B O53 178.4(7) . .
O51 M12B O53 78.9(7) 4_565 .
O52 M12B O53 79.9(7) 4_565 .
O29 M12B O53 78.1(6) . .
O28 M12B O53 78.8(6) . .
M13B M13A O56 177.1(9) . .
M13B M13A O59 82.7(9) . .
O56 M13A O59 100.2(8) . .
M13B M13A O55 80.1(4) . .
O56 M13A O55 100.8(4) . .
O59 M13A O55 71.1(3) . .
M13B M13A O55 80.1(4) . 12_655
O56 M13A O55 100.8(4) . 12_655
O59 M13A O55 71.1(3) . 12_655
O55 M13A O55 139.0(6) . 12_655
M13B M13A O58 78.7(7) . .
O56 M13A O58 98.9(6) . .
O59 M13A O58 139.5(4) . .
O55 M13A O58 70.5(4) . .
O55 M13A O58 138.5(5) 12_655 .
M13B M13A O58 78.7(7) . 12_655
O56 M13A O58 98.9(6) . 12_655
O59 M13A O58 139.5(4) . 12_655
O55 M13A O58 138.5(5) . 12_655
O55 M13A O58 70.5(4) 12_655 12_655
O58 M13A O58 70.6(6) . 12_655
M13B M13A O57 2.9(8) . .
O56 M13A O57 180.0(7) . .
O59 M13A O57 79.8(6) . .
O55 M13A O57 79.2(4) . .
O55 M13A O57 79.2(4) 12_655 .
O58 M13A O57 81.1(5) . .
O58 M13A O57 81.1(5) 12_655 .
M13A M13B O57 175.3(13) . .
M13A M13B O58 76.0(7) . .
O57 M13B O58 107.8(9) . .
M13A M13B O58 76.0(7) . 12_655
O57 M13B O58 107.8(9) . 12_655
O58 M13B O58 69.8(7) . 12_655
M13A M13B O55 74.6(6) . .
O57 M13B O55 103.9(6) . .
O58 M13B O55 69.2(5) . .
O58 M13B O55 133.9(7) 12_655 .
M13A M13B O55 74.6(6) . 12_655
O57 M13B O55 103.9(6) . 12_655
O58 M13B O55 133.9(7) . 12_655
O58 M13B O55 69.2(5) 12_655 12_655
O55 M13B O55 133.0(9) . 12_655
M13A M13B O59 72.2(9) . .
O57 M13B O59 103.1(10) . .
O58 M13B O59 132.2(7) . .
O58 M13B O59 132.2(7) 12_655 .
O55 M13B O59 68.6(4) . .
O55 M13B O59 68.6(4) 12_655 .
M14B M14A O61 173.6(11) . .
M14B M14A O60 81.3(10) . .
O61 M14A O60 104.4(10) . .
M14B M14A O62 73.5(12) . .
O61 M14A O62 102.1(8) . .
O60 M14A O62 102.9(7) . .
M14B M14A O55 82.7(9) . .
O61 M14A O55 99.9(9) . .
O60 M14A O55 90.5(5) . .
O62 M14A O55 150.3(11) . .
M14B M14A O59 77.3(11) . .
O61 M14A O59 98.1(8) . .
O60 M14A O59 151.7(11) . .
O62 M14A O59 88.6(7) . .
O55 M14A O59 68.7(5) . .
M14B M14A O63 6.4(8) . .
O61 M14A O63 174.7(6) . .
O60 M14A O63 79.7(8) . .
O62 M14A O63 79.9(9) . .
O55 M14A O63 76.6(7) . .
O59 M14A O63 77.0(8) . .
M14A M14B O63 171.2(11) . .
M14A M14B O62 84.5(15) . .
O63 M14B O62 104.3(13) . .
M14A M14B O60 76.9(12) . .
O63 M14B O60 100.7(12) . .
O62 M14B O60 104.5(7) . .
M14A M14B O59 83.8(13) . .
O63 M14B O59 95.5(11) . .
O62 M14B O59 91.7(7) . .
O60 M14B O59 153.2(14) . .
M14A M14B O55 78.5(10) . .
O63 M14B O55 93.1(10) . .
O62 M14B O55 155.3(14) . .
O60 M14B O55 89.0(6) . .
O59 M14B O55 68.9(6) . .
M14A M14B O61 4.5(8) . .
O63 M14B O61 173.2(7) . .
O62 M14B O61 81.5(12) . .
O60 M14B O61 80.9(11) . .
O59 M14B O61 80.6(10) . .
O55 M14B O61 80.4(10) . .
M15B M15A O65 172.5(13) . .
M15B M15A O64 82.5(13) . .
O65 M15A O64 101.8(7) . .
M15B M15A O66 71.3(13) . .
O65 M15A O66 101.6(6) . .
O64 M15A O66 103.6(5) . .
M15B M15A O55 81.4(13) . .
O65 M15A O55 96.5(6) . .
O64 M15A O55 154.5(6) . .
O66 M15A O55 89.7(5) . .
M15B M15A O58 88.7(13) . .
O65 M15A O58 97.3(6) . .
O64 M15A O58 90.5(5) . .
O66 M15A O58 153.3(5) . .
O55 M15A O58 69.5(4) . .
M15B M15A O67 10.1(13) . .
O65 M15A O67 174.2(6) . .
O64 M15A O67 82.4(6) . .
O66 M15A O67 81.0(5) . .
O55 M15A O67 78.3(5) . .
O58 M15A O67 78.6(5) . .
M15A M15B O67 165.7(18) . .
M15A M15B O66 85.6(16) . .
O67 M15B O66 108.1(15) . .
M15A M15B O64 74.8(15) . .
O67 M15B O64 104.5(13) . .
O66 M15B O64 105.3(10) . .
M15A M15B O55 78.6(15) . .
O67 M15B O55 96.5(11) . .
O66 M15B O55 91.7(8) . .
O64 M15B O55 147.0(16) . .
M15A M15B O58 72.1(14) . .
O67 M15B O58 93.6(10) . .
O66 M15B O58 151.5(16) . .
O64 M15B O58 86.0(8) . .
O55 M15B O58 67.2(7) . .
M15A M15B O65 5.3(10) . .
O67 M15B O65 169.6(10) . .
O66 M15B O65 80.6(11) . .
O64 M15B O65 78.0(11) . .
O55 M15B O65 77.2(10) . .
O58 M15B O65 76.3(10) . .
M16B M16A O69 169.5(18) . .
M16B M16A O68 84.9(16) . 12_655
O69 M16A O68 101.2(15) . 12_655
M16B M16A O68 84.9(15) . .
O69 M16A O68 101.2(15) . .
O68 M16A O68 107.2(8) 12_655 .
M16B M16A O58 77.6(16) . .
O69 M16A O58 93.7(10) . .
O68 M16A O58 154.4(16) 12_655 .
O68 M16A O58 89.8(6) . .
M16B M16A O58 77.6(16) . 12_655
O69 M16A O58 93.7(10) . 12_655
O68 M16A O58 89.8(6) 12_655 12_655
O68 M16A O58 154.4(16) . 12_655
O58 M16A O58 68.4(7) . 12_655
M16B M16A O70 3.0(14) . .
O69 M16A O70 172.5(9) . .
O68 M16A O70 83.1(13) 12_655 .
O68 M16A O70 83.1(13) . .
O58 M16A O70 80.1(12) . .
O58 M16A O70 80.1(12) 12_655 .
M16A M16B O70 175.9(19) . .
M16A M16B O68 75.6(19) . .
O70 M16B O68 102.0(17) . .
M16A M16B O68 75.6(19) . 12_655
O70 M16B O68 102.0(17) . 12_655
O68 M16B O68 103.0(14) . 12_655
M16A M16B O58 86(2) . .
O70 M16B O58 97.8(17) . .
O68 M16B O58 89.8(7) . .
O68 M16B O58 153(2) 12_655 .
M16A M16B O58 86(2) . 12_655
O70 M16B O58 97.8(17) . 12_655
O68 M16B O58 153(2) . 12_655
O68 M16B O58 89.8(7) 12_655 12_655
O58 M16B O58 70.0(7) . 12_655
M16A M16B O69 7.8(13) . .
O70 M16B O69 176.3(10) . .
O68 M16B O69 80.3(18) . .
O68 M16B O69 80.3(18) 12_655 .
O58 M16B O69 79.2(15) . .
O58 M16B O69 79.2(15) 12_655 .
M17B M17A O71 179.5(10) . .
M17B M17A O72 79.2(9) . .
O71 M17A O72 101.3(7) . .
M17B M17A O73 80.3(5) . .
O71 M17A O73 99.8(4) . .
O72 M17A O73 70.9(3) . .
M17B M17A O73 80.3(5) . 12_655
O71 M17A O73 99.8(4) . 12_655
O72 M17A O73 70.9(3) . 12_655
O73 M17A O73 139.7(7) . 12_655
M17B M17A O74 79.4(7) . .
O71 M17A O74 100.2(6) . .
O72 M17A O74 138.5(4) . .
O73 M17A O74 70.7(5) . .
O73 M17A O74 138.5(5) 12_655 .
M17B M17A O74 79.4(7) . 12_655
O71 M17A O74 100.2(6) . 12_655
O72 M17A O74 138.5(4) . 12_655
O73 M17A O74 138.5(5) . 12_655
O73 M17A O74 70.7(5) 12_655 12_655
O74 M17A O74 70.2(7) . 12_655
M17B M17A O75 0.5(9) . .
O71 M17A O75 180.0(7) . .
O72 M17A O75 78.7(6) . .
O73 M17A O75 80.2(4) . .
O73 M17A O75 80.2(4) 12_655 .
O74 M17A O75 79.8(5) . .
O74 M17A O75 79.8(5) 12_655 .
M17A M17B O75 179.2(14) . .
M17A M17B O72 76.0(10) . .
O75 M17B O72 103.2(11) . .
M17A M17B O74 76.1(8) . .
O75 M17B O74 104.5(9) . .
O72 M17B O74 134.9(8) . .
M17A M17B O74 76.2(8) . 12_655
O75 M17B O74 104.5(9) . 12_655
O72 M17B O74 134.9(8) . 12_655
O74 M17B O74 69.2(8) . 12_655
M17A M17B O73 75.3(7) . .
O75 M17B O73 104.5(7) . .
O72 M17B O73 69.7(5) . .
O74 M17B O73 69.4(5) . .
O74 M17B O73 134.0(8) 12_655 .
M17A M17B O73 75.3(7) . 12_655
O75 M17B O73 104.5(7) . 12_655
O72 M17B O73 69.7(5) . 12_655
O74 M17B O73 134.0(8) . 12_655
O74 M17B O73 69.4(5) 12_655 12_655
O73 M17B O73 134.1(10) . 12_655
M17A M17B O71 0.3(6) . .
O75 M17B O71 179.6(10) . .
O72 M17B O71 76.4(8) . .
O74 M17B O71 75.9(7) . .
O74 M17B O71 75.9(7) 12_655 .
O73 M17B O71 75.4(6) . .
O73 M17B O71 75.4(6) 12_655 .
M18B M18A O78 179(2) . .
M18B M18A O76 78.1(12) . .
O78 M18A O76 101.0(6) . .
M18B M18A O76 78.1(12) . 12_655
O78 M18A O76 101.0(6) . 12_655
O76 M18A O76 103.9(8) . 12_655
M18B M18A O74 84.6(16) . 12_655
O78 M18A O74 96.6(7) . 12_655
O76 M18A O74 90.3(5) . 12_655
O76 M18A O74 154.7(7) 12_655 12_655
M18B M18A O74 84.6(16) . .
O78 M18A O74 96.6(7) . .
O76 M18A O74 154.7(7) . .
O76 M18A O74 90.3(5) 12_655 .
O74 M18A O74 69.6(7) 12_655 .
M18B M18A O77 6.8(19) . .
O78 M18A O77 174.7(8) . .
O76 M18A O77 82.2(6) . .
O76 M18A O77 82.2(6) 12_655 .
O74 M18A O77 79.1(6) 12_655 .
O74 M18A O77 79.1(6) . .
M18A M18B O77 170(3) . .
M18A M18B O76 79.8(19) . .
O77 M18B O76 105.8(19) . .
M18A M18B O76 79.8(19) . 12_655
O77 M18B O76 105.8(19) . 12_655
O76 M18B O76 104.7(14) . 12_655
M18A M18B O74 76(2) . 12_655
O77 M18B O74 95.7(14) . 12_655
O76 M18B O74 89.0(8) . 12_655
O76 M18B O74 150(2) 12_655 12_655
M18A M18B O74 76(2) . .
O77 M18B O74 95.7(14) . .
O76 M18B O74 150(2) . .
O76 M18B O74 89.0(8) 12_655 .
O74 M18B O74 67.8(10) 12_655 .
M18A M18B O78 1.0(14) . .
O77 M18B O78 171.5(16) . .
O76 M18B O78 79.2(16) . .
O76 M18B O78 79.2(16) 12_655 .
O74 M18B O78 77.3(15) 12_655 .
O74 M18B O78 77.3(15) . .
M19B M19A O79 78.0(13) . .
M19B M19A O80 178.3(15) . .
O79 M19A O80 100.3(7) . .
M19B M19A O81 79.8(13) . .
O79 M19A O81 104.9(6) . .
O80 M19A O81 100.6(7) . .
M19B M19A O73 84.1(14) . .
O79 M19A O73 90.2(5) . .
O80 M19A O73 96.1(6) . .
O81 M19A O73 155.0(7) . .
M19B M19A O74 85.3(14) . .
O79 M19A O74 155.2(7) . .
O80 M19A O74 96.3(6) . .
O81 M19A O74 89.9(5) . .
O73 M19A O74 69.7(5) . .
M19B M19A O82 6.4(14) . .
O79 M19A O82 82.8(7) . .
O80 M19A O82 174.8(6) . .
O81 M19A O82 82.5(7) . .
O73 M19A O82 79.7(6) . .
O74 M19A O82 79.4(6) . .
M19A M19B O82 171.1(19) . .
M19A M19B O79 80.7(15) . .
O82 M19B O79 105.8(14) . .
M19A M19B O81 79.3(14) . .
O82 M19B O81 104.2(13) . .
O79 M19B O81 105.4(9) . .
M19A M19B O73 77.8(16) . .
O82 M19B O73 96.1(10) . .
O79 M19B O73 89.5(8) . .
O81 M19B O73 150.2(15) . .
M19A M19B O74 76.8(16) . .
O82 M19B O74 95.1(10) . .
O79 M19B O74 151.0(15) . .
O81 M19B O74 88.2(8) . .
O73 M19B O74 68.1(7) . .
M19A M19B O80 1.3(11) . .
O82 M19B O80 172.1(11) . .
O79 M19B O80 79.5(10) . .
O81 M19B O80 79.6(10) . .
O73 M19B O80 77.9(10) . .
O74 M19B O80 78.0(10) . .
M20B M20A O83 172.8(18) . .
M20B M20A O84 81.5(14) . .
O83 M20A O84 105.6(12) . .
M20B M20A O85 73.5(17) . .
O83 M20A O85 103.7(9) . .
O84 M20A O85 102.7(7) . .
M20B M20A O73 81.7(14) . .
O83 M20A O73 98.8(9) . .
O84 M20A O73 90.0(5) . .
O85 M20A O73 149.9(14) . .
M20B M20A O72 76.3(18) . .
O83 M20A O72 97.2(8) . .
O84 M20A O72 150.8(12) . .
O85 M20A O72 89.1(8) . .
O73 M20A O72 68.3(6) . .
M20B M20A O86 5.5(13) . .
O83 M20A O86 173.8(7) . .
O84 M20A O86 79.1(10) . .
O85 M20A O86 78.9(10) . .
O73 M20A O86 76.9(8) . .
O72 M20A O86 77.1(9) . .
M20A M20B O85 86(3) . .
M20A M20B O86 172.5(17) . .
O85 M20B O86 101(2) . .
M20A M20B O84 78(2) . .
O85 M20B O84 104.8(10) . .
O86 M20B O84 99(2) . .
M20A M20B O72 86(3) . .
O85 M20B O72 92.9(9) . .
O86 M20B O72 94.8(19) . .
O84 M20B O72 155(2) . .
M20A M20B O73 81(2) . .
O85 M20B O73 158(3) . .
O86 M20B O73 92.7(17) . .
O84 M20B O73 89.3(8) . .
O72 M20B O73 69.2(7) . .
M20A M20B O83 5.2(13) . .
O85 M20B O83 84(2) . .
O86 M20B O83 173.7(8) . .
O84 M20B O83 83(2) . .
O72 M20B O83 81.5(19) . .
O73 M20B O83 81.2(18) . .
O35 Fe1 O12 178.4(5) . .
O35 Fe1 O52 89.2(5) . .
O12 Fe1 O52 91.9(5) . .
O35 Fe1 O11 90.1(5) . .
O12 Fe1 O11 88.8(5) . .
O52 Fe1 O11 179.3(5) . .
O35 Fe1 O88 91.2(6) . .
O12 Fe1 O88 89.9(6) . .
O52 Fe1 O88 89.9(5) . .
O11 Fe1 O88 90.0(5) . .
O35 Fe1 O87 90.4(5) . .
O12 Fe1 O87 88.4(5) . .
O52 Fe1 O87 92.1(5) . .
O11 Fe1 O87 88.1(5) . .
O88 Fe1 O87 177.4(5) . .
O14 Fe2 O17 89.2(5) . .
O14 Fe2 O66 91.9(5) . .
O17 Fe2 O66 179.0(5) . .
O14 Fe2 O60 178.8(5) . .
O17 Fe2 O60 89.6(5) . .
O66 Fe2 O60 89.3(5) . .
O14 Fe2 O90 88.1(5) . .
O17 Fe2 O90 91.5(5) . .
O66 Fe2 O90 88.5(5) . .
O60 Fe2 O90 91.6(6) . .
O14 Fe2 O89 88.8(5) . .
O17 Fe2 O89 90.4(5) . .
O66 Fe2 O89 89.7(5) . .
O60 Fe2 O89 91.5(5) . .
O90 Fe2 O89 176.3(6) . .
O20 Fe3 O84 179.8(6) . .
O20 Fe3 O79 91.4(5) . .
O84 Fe3 O79 88.7(5) . .
O20 Fe3 O16 89.1(5) . .
O84 Fe3 O16 90.7(5) . .
O79 Fe3 O16 179.0(5) . .
O20 Fe3 O91 88.7(6) . .
O84 Fe3 O91 91.2(7) . .
O79 Fe3 O91 90.8(6) . .
O16 Fe3 O91 90.0(6) . .
O20 Fe3 O92 88.7(6) . .
O84 Fe3 O92 91.4(6) . .
O79 Fe3 O92 89.9(5) . .
O16 Fe3 O92 89.2(5) . .
O91 Fe3 O92 177.3(7) . .
O25 Fe4 O36 92.1(5) . .
O25 Fe4 O21 89.0(5) . .
O36 Fe4 O21 178.4(5) . .
O25 Fe4 O39 178.4(5) . .
O36 Fe4 O39 89.5(5) . .
O21 Fe4 O39 89.4(5) . .
O25 Fe4 O94 88.8(6) . .
O36 Fe4 O94 88.2(6) . .
O21 Fe4 O94 90.6(6) . .
O39 Fe4 O94 90.8(6) . .
O25 Fe4 O93 90.6(5) . .
O36 Fe4 O93 90.6(5) . .
O21 Fe4 O93 90.6(5) . .
O39 Fe4 O93 89.8(5) . .
O94 Fe4 O93 178.6(7) . .
O26 Fe5 O26 178.2(8) 4_565 .
O26 Fe5 O8 90.5(4) 4_565 .
O26 Fe5 O8 89.5(4) . .
O26 Fe5 O8 89.5(4) 4_565 4_565
O26 Fe5 O8 90.5(4) . 4_565
O8 Fe5 O8 178.6(6) . 4_565
O26 Fe5 O95 90.9(4) 4_565 .
O26 Fe5 O95 90.9(4) . .
O8 Fe5 O95 89.3(3) . .
O8 Fe5 O95 89.3(3) 4_565 .
O26 Fe5 O96 89.1(4) 4_565 .
O26 Fe5 O96 89.1(4) . .
O8 Fe5 O96 90.7(3) . .
O8 Fe5 O96 90.7(3) 4_565 .
O95 Fe5 O96 180.0 . .
O43 Fe6 O81 178.3(6) . .
O43 Fe6 O76 90.8(5) . 12_655
O81 Fe6 O76 89.9(5) . 12_655
O43 Fe6 O40 89.3(5) . .
O81 Fe6 O40 90.1(5) . .
O76 Fe6 O40 179.0(6) 12_655 .
O43 Fe6 O97 90.3(6) . .
O81 Fe6 O97 91.2(6) . .
O76 Fe6 O97 91.4(6) 12_655 .
O40 Fe6 O97 89.5(6) . .
O43 Fe6 O98 90.5(5) . .
O81 Fe6 O98 87.9(6) . .
O76 Fe6 O98 88.1(6) 12_655 .
O40 Fe6 O98 91.0(6) . .
O97 Fe6 O98 179.0(6) . .
O100 Fe7 O44 90.6(6) . 12_655
O100 Fe7 O44 90.6(6) . .
O44 Fe7 O44 89.7(7) 12_655 .
O100 Fe7 O48 92.3(6) . .
O44 Fe7 O48 177.0(6) 12_655 .
O44 Fe7 O48 89.4(5) . .
O100 Fe7 O48 92.3(6) . 12_655
O44 Fe7 O48 89.4(5) 12_655 12_655
O44 Fe7 O48 177.0(6) . 12_655
O48 Fe7 O48 91.3(6) . 12_655
O100 Fe7 O99 179.5(11) . .
O44 Fe7 O99 89.0(7) 12_655 .
O44 Fe7 O99 89.0(7) . .
O48 Fe7 O99 88.1(7) . .
O48 Fe7 O99 88.1(7) 12_655 .
O47 Fe8 O51 88.1(5) . .
O47 Fe8 O64 178.4(6) . .
O51 Fe8 O64 92.0(5) . .
O47 Fe8 O101 90.7(5) . .
O51 Fe8 O101 90.5(5) . .
O64 Fe8 O101 90.9(6) . .
O47 Fe8 O68 90.5(5) . .
O51 Fe8 O68 178.5(5) . .
O64 Fe8 O68 89.4(5) . .
O101 Fe8 O68 90.0(5) . .
O47 Fe8 O102 90.3(5) . .
O51 Fe8 O102 90.0(5) . .
O64 Fe8 O102 88.0(5) . .
O101 Fe8 O102 178.8(6) . .
O68 Fe8 O102 89.5(5) . .
O100 Fe9 O62 93.1(6) 2_665 .
O100 Fe9 O62 93.1(6) 2_665 12_655
O62 Fe9 O62 89.1(7) . 12_655
O100 Fe9 O85 90.5(6) 2_665 12_655
O62 Fe9 O85 176.2(6) . 12_655
O62 Fe9 O85 89.9(5) 12_655 12_655
O100 Fe9 O85 90.5(6) 2_665 .
O62 Fe9 O85 89.9(5) . .
O62 Fe9 O85 176.2(6) 12_655 .
O85 Fe9 O85 90.9(7) 12_655 .
O100 Fe9 O103 177.7(10) 2_665 .
O62 Fe9 O103 88.5(6) . .
O62 Fe9 O103 88.5(6) 12_655 .
O85 Fe9 O103 87.8(6) 12_655 .
O85 Fe9 O103 87.8(6) . .
M1A O1 M1B 25.7(5) . .
M1A O1 M6A 108.9(5) . .
M1B O1 M6A 110.2(6) . .
M1A O1 M5A 107.9(5) . .
M1B O1 M5A 109.3(6) . .
M6A O1 M5A 140.4(6) . .
M1A O1 M6B 112.7(6) . .
M1B O1 M6B 105.3(7) . .
M6A O1 M6B 18.8(7) . .
M5A O1 M6B 139.1(7) . .
M1A O1 M5B 111.1(6) . .
M1B O1 M5B 104.4(8) . .
M6A O1 M5B 139.9(6) . .
M5A O1 M5B 17.5(8) . .
M6B O1 M5B 130.7(11) . .
M1A O2 M2B 107.4(6) . .
M1A O2 M3 107.9(5) . .
M2B O2 M3 141.7(6) . .
M1A O2 M2A 111.1(5) . .
M2B O2 M2A 18.2(6) . .
M3 O2 M2A 140.8(6) . .
M1A O2 M1B 25.3(5) . .
M2B O2 M1B 108.3(7) . .
M3 O2 M1B 110.0(6) . .
M2A O2 M1B 103.7(6) . .
M1A O3 M4A 107.8(5) . .
M1A O3 M3 107.8(5) . .
M4A O3 M3 141.4(5) . .
M1A O3 M4B 111.2(5) . .
M4A O3 M4B 17.96(17) . .
M3 O3 M4B 140.9(6) . .
M1A O3 M1B 25.1(5) . .
M4A O3 M1B 108.7(6) . .
M3 O3 M1B 109.8(6) . .
M4B O3 M1B 104.0(7) . .
M2B O4 M1A 108.3(6) . .
M2B O4 M6A 141.1(6) . .
M1A O4 M6A 109.2(5) . .
M2B O4 M1B 109.8(7) . .
M1A O4 M1B 25.3(5) . .
M6A O4 M1B 108.5(6) . .
M2B O4 M2A 18.0(6) . .
M1A O4 M2A 109.4(5) . .
M6A O4 M2A 140.6(5) . .
M1B O4 M2A 102.8(6) . .
M2B O4 M6B 141.4(8) . .
M1A O4 M6B 109.3(6) . .
M6A O4 M6B 18.3(7) . .
M1B O4 M6B 100.6(8) . .
M2A O4 M6B 132.7(7) . .
M1B O6 M1A 1.5(5) . .
M1A O7 M5A 108.6(5) . .
M1A O7 M4A 108.3(5) . .
M5A O7 M4A 141.4(7) . .
M1A O7 M1B 25.2(5) . .
M5A O7 M1B 108.2(6) . .
M4A O7 M1B 109.9(6) . .
M1A O7 M5B 110.1(5) . .
M5A O7 M5B 17.4(8) . .
M4A O7 M5B 141.0(7) . .
M1B O7 M5B 102.0(9) . .
M1A O7 M4B 109.5(5) . .
M5A O7 M4B 141.2(7) . .
M4A O7 M4B 17.77(15) . .
M1B O7 M4B 103.2(7) . .
M5B O7 M4B 133.1(11) . .
M2A O8 M2B 20.8(6) . .
M2A O8 Fe5 138.7(6) . .
M2B O8 Fe5 147.7(7) . .
M2B O9 M2A 3.1(4) . .
M2A O10 M2B 3.7(3) . .
M2A O11 M2B 20.3(6) . .
M2A O11 Fe1 140.0(7) . .
M2B O11 Fe1 149.5(8) . .
M3 O12 Fe1 151.0(7) . .
C3 O13 M3 117(3) . .
M3 O14 Fe2 150.5(7) . .
M4A O16 M4B 20.9(2) . .
M4A O16 Fe3 148.9(7) . .
M4B O16 Fe3 137.6(10) . .
M4B O17 M4A 20.8(3) . .
M4B O17 Fe2 138.5(10) . .
M4A O17 Fe2 150.5(8) . .
M4B O18 M4A 3.1(3) . .
M4A O19 M4B 1.5(3) . .
M5B O20 M5A 20.6(10) . .
M5B O20 Fe3 141.0(14) . .
M5A O20 Fe3 150.9(7) . .
M5B O21 M5A 20.6(11) . .
M5B O21 Fe4 141.3(15) . .
M5A O21 Fe4 151.6(7) . .
M5A O22 M5B 2.3(4) . .
M5B O23 M5A 3.8(4) . .
M6A O24 M6B 2.5(4) . .
M6B O25 M6A 21.8(9) . .
M6B O25 Fe4 139.5(11) . .
M6A O25 Fe4 151.5(7) . .
M6A O26 M6B 21.4(8) . .
M6A O26 Fe5 148.5(7) . .
M6B O26 Fe5 135.6(10) . .
C1 O27 M6B 121(2) 4_565 .
C1 O27 M6A 119.6(19) 4_565 .
M6B O27 M6A 4.3(6) . .
M7A O28 M12B 107.2(5) . .
M7A O28 M8 108.4(5) . .
M12B O28 M8 142.5(6) . .
M7A O28 M7B 26.7(5) . .
M12B O28 M7B 108.2(6) . .
M8 O28 M7B 108.8(6) . .
M7A O28 M12A 109.8(5) . .
M12B O28 M12A 18.2(3) . .
M8 O28 M12A 141.2(6) . .
M7B O28 M12A 102.2(6) . .
M12B O29 M7A 108.0(5) . .
M12B O29 M11A 141.6(6) . .
M7A O29 M11A 108.4(5) . .
M12B O29 M12A 18.4(3) . .
M7A O29 M12A 110.3(5) . .
M11A O29 M12A 140.7(6) . .
M12B O29 M7B 108.5(6) . .
M7A O29 M7B 26.5(4) . .
M11A O29 M7B 109.4(6) . .
M12A O29 M7B 102.2(6) . .
M12B O29 M11B 142.2(7) . .
M7A O29 M11B 109.3(6) . .
M11A O29 M11B 17.2(6) . .
M12A O29 M11B 133.3(7) . .
M7B O29 M11B 102.3(7) . .
M7A O30 M9A 109.5(5) . .
M7A O30 M9B 110.3(6) . .
M9A O30 M9B 17.1(2) . .
M7A O30 M10A 108.0(5) . .
M9A O30 M10A 140.9(6) . .
M9B O30 M10A 141.1(6) . .
M7A O30 M10B 110.1(5) . .
M9A O30 M10B 139.4(6) . .
M9B O30 M10B 131.7(8) . .
M10A O30 M10B 19.0(3) . .
M7A O30 M7B 26.3(4) . .
M9A O30 M7B 108.8(6) . .
M9B O30 M7B 101.7(6) . .
M10A O30 M7B 109.7(6) . .
M10B O30 M7B 102.8(7) . .
M7A O32 M10A 108.4(5) . .
M7A O32 M11A 107.9(5) . .
M10A O32 M11A 141.1(6) . .
M7A O32 M10B 109.7(5) . .
M10A O32 M10B 19.0(3) . .
M11A O32 M10B 141.8(6) . .
M7A O32 M11B 111.2(6) . .
M10A O32 M11B 140.2(7) . .
M11A O32 M11B 17.4(6) . .
M10B O32 M11B 132.7(9) . .
M7A O32 M7B 26.4(4) . .
M10A O32 M7B 110.5(6) . .
M11A O32 M7B 108.2(6) . .
M10B O32 M7B 102.9(7) . .
M11B O32 M7B 103.2(7) . .
M7A O33 M9A 109.0(5) . .
M7A O33 M9B 110.2(6) . .
M9A O33 M9B 17.0(2) . .
M7A O33 M8 108.0(5) . .
M9A O33 M8 141.1(6) . .
M9B O33 M8 141.5(6) . .
M7A O33 M7B 26.6(5) . .
M9A O33 M7B 110.0(6) . .
M9B O33 M7B 103.1(7) . .
M8 O33 M7B 108.5(6) . .
M7B O34 M7A 1.0(6) . .
M8 O35 Fe1 149.0(7) 4_565 .
M8 O36 Fe4 150.8(7) . .
C5 O38 M8 121(2) . .
M9A O39 M9B 19.6(3) . .
M9A O39 Fe4 149.7(7) . .
M9B O39 Fe4 137.6(9) . .
M9A O40 M9B 19.6(3) . .
M9A O40 Fe6 150.2(7) . .
M9B O40 Fe6 138.7(8) . .
M9A O41 M9B 0.7(3) . .
M9B O42 M9A 1.2(3) . .
M10B O43 M10A 21.8(3) . .
M10B O43 Fe6 137.3(10) . .
M10A O43 Fe6 150.3(7) . .
M10B O44 M10A 22.2(3) . .
M10B O44 Fe7 139.9(11) . .
M10A O44 Fe7 151.3(7) . .
M10A O45 M10B 0.1(3) . .
M10B O46 M10A 1.8(3) . .
M11A O47 M11B 20.2(7) 4_565 4_565
M11A O47 Fe8 150.2(7) 4_565 .
M11B O47 Fe8 138.9(10) 4_565 .
M11B O48 M11A 20.7(8) . .
M11B O48 Fe7 141.1(10) . .
M11A O48 Fe7 151.7(6) . .
M11A O49 M11B 1.9(3) . .
C9 O50 M11B 114(3) 4_565 .
C9 O50 M11A 113(3) 4_565 .
M11B O50 M11A 4.3(4) . .
M12A O51 M12B 20.7(3) 4_565 4_565
M12A O51 Fe8 139.7(7) 4_565 .
M12B O51 Fe8 150.0(7) 4_565 .
M12A O52 M12B 20.7(3) 4_565 4_565
M12A O52 Fe1 137.9(6) 4_565 .
M12B O52 Fe1 148.4(7) 4_565 .
M12A O53 M12B 3.7(2) . .
M12B O54 M12A 2.4(3) . .
M13A O55 M15A 108.6(5) . .
M13A O55 M15B 113.0(7) . .
M15A O55 M15B 20.0(7) . .
M13A O55 M13B 25.3(4) . .
M15A O55 M13B 109.3(6) . .
M15B O55 M13B 104.6(7) . .
M13A O55 M14A 108.1(5) . .
M15A O55 M14A 139.2(6) . .
M15B O55 M14A 138.9(7) . .
M13B O55 M14A 111.5(6) . .
M13A O55 M14B 108.8(5) . .
M15A O55 M14B 142.6(6) . .
M15B O55 M14B 132.8(9) . .
M13B O55 M14B 103.7(7) . .
M14A O55 M14B 18.8(3) . .
M13B O57 M13A 1.8(5) . .
M13A O58 M16B 108.4(6) . .
M13A O58 M13B 25.3(4) . .
M16B O58 M13B 108.4(7) . .
M13A O58 M15A 107.9(5) . .
M16B O58 M15A 141.8(6) . .
M13B O58 M15A 109.5(5) . .
M13A O58 M16A 110.3(5) . .
M16B O58 M16A 16.8(5) . .
M13B O58 M16A 102.7(7) . .
M15A O58 M16A 141.4(6) . .
M13A O58 M15B 108.8(6) . .
M16B O58 M15B 141.9(9) . .
M13B O58 M15B 101.7(7) . .
M15A O58 M15B 19.3(7) . .
M16A O58 M15B 133.4(10) . .
M13A O59 M14B 111.0(4) . .
M13A O59 M14B 111.0(4) . 12_655
M14B O59 M14B 132.4(13) . 12_655
M13A O59 M14A 107.7(4) . .
M14B O59 M14A 18.9(3) . .
M14B O59 M14A 141.1(9) 12_655 .
M13A O59 M14A 107.7(4) . 12_655
M14B O59 M14A 141.1(9) . 12_655
M14B O59 M14A 18.9(3) 12_655 12_655
M14A O59 M14A 140.9(9) . 12_655
M13A O59 M13B 25.1(4) . .
M14B O59 M13B 104.3(6) . .
M14B O59 M13B 104.3(6) 12_655 .
M14A O59 M13B 109.5(4) . .
M14A O59 M13B 109.5(4) 12_655 .
M14A O60 M14B 21.9(4) . .
M14A O60 Fe2 150.2(7) . .
M14B O60 Fe2 138.7(10) . .
M14A O61 M14B 1.8(3) . .
M14B O62 M14A 21.9(4) . .
M14B O62 Fe9 139.8(11) . .
M14A O62 Fe9 152.4(7) . .
M14B O63 M14A 2.5(3) . .
M15A O64 M15B 22.7(8) . .
M15A O64 Fe8 147.1(7) . .
M15B O64 Fe8 132.6(11) . .
M15A O65 M15B 2.2(4) . .
M15B O66 M15A 23.1(9) . .
M15B O66 Fe2 136.8(10) . .
M15A O66 Fe2 150.1(6) . .
C7 O67 M15B 119(2) . .
C7 O67 M15A 118(2) . .
M15B O67 M15A 4.2(6) . .
M16A O68 M16B 19.5(5) . .
M16A O68 Fe8 138.4(10) . .
M16B O68 Fe8 148.5(8) . .
M16A O69 M16B 2.7(5) . .
M16B O70 M16A 1.1(5) . .
M17A O71 M17B 0.2(3) . .
M17A O72 M17B 24.7(5) . .
M17A O72 M20B 110.9(5) . .
M17B O72 M20B 105.6(8) . .
M17A O72 M20B 110.9(5) . 12_655
M17B O72 M20B 105.6(8) . 12_655
M20B O72 M20B 135.4(18) . 12_655
M17A O72 M20A 107.8(5) . .
M17B O72 M20A 110.4(4) . .
M20B O72 M20A 17.5(12) . .
M20B O72 M20A 141.3(8) 12_655 .
M17A O72 M20A 107.8(5) . 12_655
M17B O72 M20A 110.4(4) . 12_655
M20B O72 M20A 141.3(8) . 12_655
M20B O72 M20A 17.5(12) 12_655 12_655
M20A O72 M20A 139.2(9) . 12_655
M17A O73 M19A 108.8(5) . .
M17A O73 M17B 24.4(4) . .
M19A O73 M17B 109.4(6) . .
M17A O73 M20A 108.2(6) . .
M19A O73 M20A 140.3(7) . .
M17B O73 M20A 110.3(7) . .
M17A O73 M20B 108.9(6) . .
M19A O73 M20B 142.0(7) . .
M17B O73 M20B 103.3(9) . .
M20A O73 M20B 17.6(11) . .
M17A O73 M19B 111.1(6) . .
M19A O73 M19B 18.2(5) . .
M17B O73 M19B 103.7(7) . .
M20A O73 M19B 140.4(8) . .
M20B O73 M19B 133.9(13) . .
M17A O74 M18A 108.3(6) . .
M17A O74 M17B 24.4(4) . .
M18A O74 M17B 109.6(6) . .
M17A O74 M19A 107.8(5) . .
M18A O74 M19A 141.4(6) . .
M17B O74 M19A 108.9(6) . .
M17A O74 M18B 110.8(7) . .
M18A O74 M18B 19.0(11) . .
M17B O74 M18B 103.8(8) . .
M19A O74 M18B 140.9(8) . .
M17A O74 M19B 109.6(6) . .
M18A O74 M19B 141.8(7) . .
M17B O74 M19B 102.9(7) . .
M19A O74 M19B 17.9(5) . .
M18B O74 M19B 132.8(11) . .
M17B O75 M17A 0.3(5) . .
M18B O76 M18A 22.1(13) . .
M18B O76 Fe6 133.6(14) . 12_655
M18A O76 Fe6 147.3(7) . 12_655
C13 O77 C13 125(9) . 12_655
C13 O77 M18B 113(5) . .
C13 O77 M18B 113(5) 12_655 .
C13 O77 M18A 113(5) . .
C13 O77 M18A 113(5) 12_655 .
M18B O77 M18A 2.8(8) . .
M18A O78 M18B 0.4(6) . .
M19B O79 M19A 21.3(7) . .
M19B O79 Fe3 135.5(10) . .
M19A O79 Fe3 149.0(7) . .
M19A O80 M19B 0.5(4) . .
M19A O81 M19B 20.9(6) . .
M19A O81 Fe6 148.2(8) . .
M19B O81 Fe6 135.8(10) . .
M19B O82 M19A 2.5(6) . .
M20A O83 M20B 2.0(5) . .
M20A O84 M20B 20.4(13) . .
M20A O84 Fe3 149.5(8) . .
M20B O84 Fe3 137.4(17) . .
M20B O85 M20A 20.5(14) . .
M20B O85 Fe9 139.7(16) . .
M20A O85 Fe9 150.7(8) . .
C11 O86 M20B 116(3) . .
C11 O86 M20A 115(3) . .
M20B O86 M20A 1.9(4) . .
C5 O88 C3 120(3) 4_565 .
C5 O88 Fe1 121(2) 4_565 .
C3 O88 Fe1 119(2) . .
C11 O91 Fe3 117(3) . .
C1 O95 C1 118(3) 4_565 .
C1 O95 Fe5 121.0(17) 4_565 .
C1 O95 Fe5 121.0(17) . .
C13 O97 Fe6 120(6) . .
Fe9 O100 Fe7 179.3(14) 2_664 .
C7 O101 C9 118(4) . .
C7 O101 Fe8 124(2) . .
C9 O101 Fe8 118(3) . .
O27 C1 O95 144(3) 4_565 .
O27 C1 C2 104(4) 4_565 .
O95 C1 C2 110(3) . .
C1 C2 C2 100(3) . 4_565
O13 C3 O88 149(4) . .
O13 C3 C4 103(5) . .
O88 C3 C4 108(5) . .
C3 C4 C6 95(5) . 4_565
O38 C5 O88 144(4) . 4_565
O38 C5 C6 107(4) . .
O88 C5 C6 109(4) 4_565 .
C5 C6 C4 104(5) . 4_565
O101 C7 O67 144(4) . .
O101 C7 C8 111(4) . .
O67 C7 C8 104(4) . .
C10 C8 C7 102(6) . .
O101 C9 O50 153(6) . 4_565
O101 C9 C10 106(6) . .
O50 C9 C10 101(5) 4_565 .
C8 C10 C9 103(7) . .
O91 C11 O86 147(6) . .
O91 C11 C12 105(6) . .
O86 C11 C12 107(6) . .
O97 C13 C14 111(10) . .
O97 C13 O77 150(10) . .
C14 C13 O77 99(9) . .
C13 C14 C14 105(7) . 12_655
M26 M22 M26 130.2(4) . 12_655
M23 M23 M24 139.6(4) 12_655 12_655
M23 M24 M25 141.5(4) 12_655 .
M23 M24 M26 81.7(7) 12_655 4_565
M25 M24 M26 92.2(5) . 4_565
M26 M25 M24 148.0(5) . .
M25 M26 M24 105.7(8) . 4_565
M25 M26 M22 116.3(8) . .
M24 M26 M22 102.8(5) 4_565 .

loop_
_geom_bond_atom_site_label_1
_geom_bond_atom_site_label_2
_geom_bond_distance
_geom_bond_site_symmetry_2
M1A M1B 0.896(17) .
M1A O5 1.657(11) .
M1A O2 2.004(11) .
M1A O4 2.011(10) .
M1A O1 2.012(11) .
M1A O3 2.018(10) .
M1A O7 2.024(12) .
M1A O6 2.359(12) .
M1B O6 1.46(2) .
M1B O1 2.019(16) .
M1B O4 2.068(16) .
M1B O7 2.076(17) .
M1B O2 2.077(16) .
M1B O3 2.089(16) .
M2A M2B 0.65(2) .
M2A O10 1.717(13) .
M2A O11 1.758(11) .
M2A O8 1.778(10) .
M2A O2 2.072(11) .
M2A O4 2.106(11) .
M2A O9 2.364(14) .
M2B O9 1.72(3) .
M2B O8 1.814(16) .
M2B O11 1.869(16) .
M2B O4 2.010(15) .
M2B O2 2.039(15) .
M2B O10 2.35(3) .
M3 O15 1.699(11) .
M3 O12 1.769(12) .
M3 O14 1.787(11) .
M3 O3 2.061(11) .
M3 O2 2.070(10) .
M3 O13 2.390(13) .
M4A M4B 0.645(5) .
M4A O19 1.75(3) .
M4A O16 1.773(13) .
M4A O17 1.807(14) .
M4A O7 2.032(11) .
M4A O3 2.048(12) .
M4A O18 2.33(3) .
M4B O18 1.69(3) .
M4B O17 1.746(12) .
M4B O16 1.787(15) .
M4B O3 2.077(14) .
M4B O7 2.111(14) .
M4B O19 2.39(3) .
M5A M5B 0.63(3) .
M5A O22 1.69(3) .
M5A O20 1.781(14) .
M5A O21 1.799(14) .
M5A O7 2.030(11) .
M5A O1 2.059(11) .
M5A O23 2.40(3) .
M5B O21 1.705(15) .
M5B O20 1.764(18) .
M5B O23 1.78(5) .
M5B O1 2.097(16) .
M5B O7 2.110(17) .
M5B O22 2.32(5) .
M6A M6B 0.67(3) .
M6A O24 1.711(14) .
M6A O26 1.787(12) .
M6A O25 1.806(11) .
M6A O4 2.045(10) .
M6A O1 2.052(11) .
M6A O27 2.375(14) .
M6B O25 1.695(17) .
M6B O27 1.72(3) .
M6B O26 1.828(19) .
M6B O1 2.060(18) .
M6B O4 2.144(19) .
M6B O24 2.38(3) .
M7A M7B 0.943(16) .
M7A O31 1.654(12) .
M7A O28 2.015(11) .
M7A O32 2.015(11) .
M7A O30 2.015(10) .
M7A O29 2.021(10) .
M7A O33 2.021(11) .
M7A O34 2.328(12) .
M7B O34 1.39(2) .
M7B O28 2.065(16) .
M7B O33 2.070(16) .
M7B O29 2.082(16) .
M7B O32 2.096(17) .
M7B O30 2.108(16) .
M8 O37 1.697(11) .
M8 O36 1.788(10) .
M8 O35 1.788(12) 4_565
M8 O28 2.064(10) .
M8 O33 2.067(12) .
M8 O38 2.376(15) .
M9A M9B 0.606(8) .
M9A O40 1.768(12) .
M9A O39 1.773(12) .
M9A O41 1.78(2) .
M9A O30 2.031(11) .
M9A O33 2.039(11) .
M9A O42 2.30(2) .
M9B O42 1.70(2) .
M9B O39 1.778(14) .
M9B O40 1.786(15) .
M9B O33 2.047(13) .
M9B O30 2.050(13) .
M9B O41 2.38(2) .
M10A M10B 0.684(9) .
M10A O45 1.70(3) .
M10A O44 1.787(14) .
M10A O43 1.820(13) .
M10A O32 2.056(12) .
M10A O30 2.065(12) .
M10A O46 2.38(3) .
M10B O46 1.70(4) .
M10B O44 1.768(15) .
M10B O43 1.794(13) .
M10B O30 2.069(13) .
M10B O32 2.078(13) .
M10B O45 2.39(3) .
M11A M11B 0.63(2) .
M11A O49 1.716(13) .
M11A O48 1.783(11) .
M11A O47 1.798(11) 4_565
M11A O29 2.045(11) .
M11A O32 2.064(10) .
M11A O50 2.381(15) .
M11B O48 1.691(15) .
M11B O50 1.77(3) .
M11B O47 1.800(16) 4_565
M11B O32 2.094(16) .
M11B O29 2.134(17) .
M11B O49 2.34(3) .
M12A M12B 0.655(11) .
M12A O53 1.714(14) .
M12A O52 1.778(11) 4_565
M12A O51 1.779(11) 4_565
M12A O29 2.073(11) .
M12A O28 2.091(11) .
M12A O54 2.341(14) .
M12B O54 1.69(2) .
M12B O51 1.847(13) 4_565
M12B O52 1.852(13) 4_565
M12B O29 2.005(13) .
M12B O28 2.031(12) .
M12B O53 2.36(2) .
M13A M13B 0.894(13) .
M13A O56 1.637(16) .
M13A O59 2.004(15) .
M13A O55 2.018(11) .
M13A O55 2.018(11) 12_655
M13A O58 2.025(11) .
M13A O58 2.026(11) 12_655
M13A O57 2.364(16) .
M13B O57 1.47(2) .
M13B O58 2.047(14) .
M13B O58 2.047(14) 12_655
M13B O55 2.061(12) .
M13B O55 2.061(12) 12_655
M13B O59 2.088(19) .
M14A M14B 0.678(11) .
M14A O61 1.67(2) .
M14A O60 1.775(12) .
M14A O62 1.808(13) .
M14A O55 2.061(12) .
M14A O59 2.083(8) .
M14A O63 2.41(2) .
M14B O63 1.74(3) .
M14B O62 1.742(13) .
M14B O60 1.801(14) .
M14B O59 2.045(9) .
M14B O55 2.087(13) .
M14B O61 2.34(3) .
M15A M15B 0.71(3) .
M15A O65 1.706(12) .
M15A O64 1.782(12) .
M15A O66 1.807(11) .
M15A O55 2.043(11) .
M15A O58 2.052(11) .
M15A O67 2.388(14) .
M15B O67 1.69(3) .
M15B O66 1.717(18) .
M15B O64 1.83(2) .
M15B O55 2.061(19) .
M15B O58 2.16(2) .
M15B O65 2.41(3) .
M16A M16B 0.605(17) .
M16A O69 1.75(4) .
M16A O68 1.755(12) 12_655
M16A O68 1.755(12) .
M16A O58 2.083(15) .
M16A O58 2.083(15) 12_655
M16A O70 2.33(4) .
M16B O70 1.73(6) .
M16B O68 1.805(18) .
M16B O68 1.805(18) 12_655
M16B O58 2.041(15) .
M16B O58 2.041(15) 12_655
M16B O69 2.35(6) .
M17A M17B 0.863(15) .
M17A O71 1.614(16) .
M17A O72 2.003(15) .
M17A O73 2.021(12) .
M17A O73 2.021(12) 12_655
M17A O74 2.026(12) .
M17A O74 2.027(12) 12_655
M17A O75 2.344(18) .
M17B O75 1.48(2) .
M17B O72 2.028(19) .
M17B O74 2.051(15) .
M17B O74 2.052(15) 12_655
M17B O73 2.060(13) .
M17B O73 2.060(13) 12_655
M17B O71 2.48(2) .
M18A M18B 0.68(4) .
M18A O78 1.71(2) .
M18A O76 1.788(13) .
M18A O76 1.788(12) 12_655
M18A O74 2.042(12) 12_655
M18A O74 2.042(12) .
M18A O77 2.34(2) .
M18B O77 1.67(5) .
M18B O76 1.778(19) .
M18B O76 1.778(19) 12_655
M18B O74 2.09(2) 12_655
M18B O74 2.09(2) .
M18B O78 2.39(5) .
M19A M19B 0.65(2) .
M19A O79 1.763(12) .
M19A O80 1.783(17) .
M19A O81 1.788(12) .
M19A O73 2.037(12) .
M19A O74 2.057(12) .
M19A O82 2.340(19) .
M19B O82 1.70(3) .
M19B O79 1.747(18) .
M19B O81 1.791(18) .
M19B O73 2.073(19) .
M19B O74 2.11(2) .
M19B O80 2.43(3) .
M20A M20B 0.63(4) .
M20A O83 1.66(3) .
M20A O84 1.770(14) .
M20A O85 1.800(15) .
M20A O73 2.064(12) .
M20A O72 2.094(11) .
M20A O86 2.41(3) .
M20B O85 1.730(16) .
M20B O86 1.78(7) .
M20B O84 1.790(19) .
M20B O72 2.039(14) .
M20B O73 2.070(17) .
M20B O83 2.29(7) .
Fe1 O35 1.952(12) .
Fe1 O12 1.961(13) .
Fe1 O52 1.980(10) .
Fe1 O11 1.996(11) .
Fe1 O88 2.020(13) .
Fe1 O87 2.075(11) .
Fe2 O14 1.967(11) .
Fe2 O17 1.969(11) .
Fe2 O66 1.972(11) .
Fe2 O60 1.975(11) .
Fe2 O90 2.056(13) .
Fe2 O89 2.072(12) .
Fe3 O20 1.970(12) .
Fe3 O84 1.980(12) .
Fe3 O79 1.982(12) .
Fe3 O16 1.989(11) .
Fe3 O91 2.024(15) .
Fe3 O92 2.071(13) .
Fe4 O25 1.962(12) .
Fe4 O36 1.963(11) .
Fe4 O21 1.970(11) .
Fe4 O39 1.982(12) .
Fe4 O94 2.066(14) .
Fe4 O93 2.073(13) .
Fe5 O26 1.957(12) 4_565
Fe5 O26 1.958(12) .
Fe5 O8 1.997(10) .
Fe5 O8 1.997(10) 4_565
Fe5 O95 2.000(17) .
Fe5 O96 2.043(17) .
Fe6 O43 1.959(11) .
Fe6 O81 1.967(12) .
Fe6 O76 1.975(13) 12_655
Fe6 O40 1.980(12) .
Fe6 O97 2.009(16) .
Fe6 O98 2.076(13) .
Fe7 O100 1.923(18) .
Fe7 O44 1.974(12) 12_655
Fe7 O44 1.974(12) .
Fe7 O48 1.978(11) .
Fe7 O48 1.979(11) 12_655
Fe7 O99 2.11(2) .
Fe8 O47 1.954(11) .
Fe8 O51 1.969(11) .
Fe8 O64 1.974(12) .
Fe8 O101 1.995(12) .
Fe8 O68 1.995(11) .
Fe8 O102 2.049(11) .
Fe9 O100 1.884(18) 2_665
Fe9 O62 1.987(11) .
Fe9 O62 1.987(11) 12_655
Fe9 O85 1.988(12) 12_655
Fe9 O85 1.988(12) .
Fe9 O103 2.11(2) .
O13 C3 1.30(6) .
O27 C1 1.31(4) 4_565
O35 M8 1.788(12) 4_565
O38 C5 1.31(5) .
O47 M11A 1.798(11) 4_565
O47 M11B 1.800(16) 4_565
O50 C9 1.47(8) 4_565
O51 M12A 1.779(11) 4_565
O51 M12B 1.847(13) 4_565
O52 M12A 1.778(11) 4_565
O52 M12B 1.852(13) 4_565
O59 M14B 2.045(9) 12_655
O59 M14A 2.084(8) 12_655
O67 C7 1.41(5) .
O72 M20B 2.039(14) 12_655
O72 M20A 2.094(11) 12_655
O76 Fe6 1.975(13) 12_655
O77 C13 1.57(13) .
O77 C13 1.57(13) 12_655
O86 C11 1.54(7) .
O88 C5 1.42(6) 4_565
O88 C3 1.46(6) .
O91 C11 1.23(7) .
O95 C1 1.43(4) 4_565
O95 C1 1.43(4) .
O97 C13 1.21(13) .
O100 Fe9 1.884(18) 2_664
O101 C7 1.29(5) .
O101 C9 1.30(7) .
C1 O27 1.31(4) 4_565
C1 C2 1.62(7) .
C2 C2 1.89(11) 4_565
C3 C4 1.65(10) .
C4 C6 1.94(10) 4_565
C5 O88 1.42(6) 4_565
C5 C6 1.51(7) .
C6 C4 1.94(10) 4_565
C7 C8 1.61(7) .
C8 C10 1.50(11) .
C9 O50 1.47(8) 4_565
C9 C10 1.70(12) .
C11 C12 1.64(9) .
C13 C14 1.52(16) .
C14 C14 2.0(3) 12_655
M22 M26 3.008(13) .
M22 M26 3.009(13) 12_655
M23 M23 1.82(3) 12_655
M23 M24 2.180(19) 12_655
M24 M23 2.180(19) 12_655
M24 M25 2.251(19) .
M24 M26 2.792(18) 4_565
M25 M26 1.461(12) .
M26 M24 2.793(18) 4_565
